data_1567103
loop_
_publ_author_name
'He, Wei'
'Tashiro, Shohei'
'Shionoya, Mitsuhiko'

_publ_section_title
;
 Highly selective acid-catalyzed olefin isomerization of limonene to
 terpinolene by kinetic suppression of overreactions in a confined space
 of porous metal--macrocycle frameworks
;
_journal_name_full 'Chemical Science'
_journal_paper_doi 10.1039/D2SC01561G
_journal_year 2022
_chemical_absolute_configuration unk
_chemical_formula_moiety '4(C42 H42 Cl6 N6 Pd3), 4.463(O), 0.6(C10 H16)'
_chemical_formula_sum 'C174 H177.6 Cl24 N24 O4.46 Pd12'
_chemical_formula_weight 4804.03
_space_group_crystal_system monoclinic
_space_group_IT_number 4
_space_group_name_Hall 'P 2yb'
_space_group_name_H-M_alt 'P 1 21 1'
_atom_sites_solution_hydrogens geom
_audit_creation_date 2021-11-30
_audit_creation_method
;
Olex2 1.5
(compiled 2021.11.18 svn.ra9532c28 for OlexSys, GUI svn.r6429)
;
_audit_update_record
;
2022-01-10 deposited with the CCDC.	2022-06-13 downloaded from the CCDC.
;
_cell_angle_alpha 90
_cell_angle_beta 91.2950(10)
_cell_angle_gamma 90
_cell_formula_units_Z 2
_cell_length_a 14.26470(10)
_cell_length_b 52.2312(10)
_cell_length_c 19.5113(3)
_cell_measurement_reflns_used 58729
_cell_measurement_temperature 93
_cell_measurement_theta_max 72.7180
_cell_measurement_theta_min 2.3700
_cell_volume 14533.4(4)
_computing_cell_refinement 'CrysAlisPro 1.171.39.46e (Rigaku OD, 2018)'
_computing_data_collection 'CrysAlisPro 1.171.39.46e (Rigaku OD, 2018)'
_computing_data_reduction 'CrysAlisPro 1.171.39.46e (Rigaku OD, 2018)'
_computing_molecular_graphics 'Olex2 1.5 (Dolomanov et al., 2009)'
_computing_publication_material 'Olex2 1.5 (Dolomanov et al., 2009)'
_computing_structure_refinement 'SHELXL 2018/3 (Sheldrick, 2015)'
_computing_structure_solution 'SHELXT 2014/5 (Sheldrick, 2014)'
_diffrn_ambient_temperature 93
_diffrn_detector 'CCD plate'
_diffrn_measured_fraction_theta_full 0.999
_diffrn_measured_fraction_theta_max 0.981
_diffrn_measurement_details
;
List of Runs (angles in degrees, time in seconds):

  # Type    Start    End  Width  t~exp~   \w     \q     \k     \f   Frames
#--------------------------------------------------------------------------
  1  \w    -39.00   6.00   0.50    1.08    --    0.00 -19.00-180.00   90
  2  \w    -19.00  87.00   0.50    1.08    --    0.00  57.00 -60.00  212
  3  \w    -69.00 -42.00   0.50    1.08    --    0.00 -57.00 -30.00   54
  4  \w    -85.00 -44.00   0.50    1.08    --    0.00 -19.00-180.00   82
  5  \w    -39.00  19.00   0.50    1.08    --    0.00 -57.00 -30.00  116
  6  \w     23.00  48.00   0.50    1.08    --    0.00  19.00   0.00   50
  7  \w     93.00 151.00   0.50    4.32    --   92.10  15.00  60.00  116
  8  \w     80.00 126.00   0.50    4.32    --   92.10  77.00-120.00   92
  9  \w    109.00 179.00   0.50    4.32    --   92.10  45.00-120.00  140
 10  \w     36.00  88.00   0.50    4.32    --   92.10 -61.00 120.00  104
 11  \w     18.00 113.00   0.50    4.32    --   92.10 -61.00-120.00  190
 12  \w     88.00 150.00   0.50    4.32    --   92.10  45.00  90.00  124
 13  \w     77.00 167.00   0.50    4.32    --   92.10  45.00 150.00  180
 14  \w      3.00 107.00   0.50    4.32    --   92.10 -45.00 120.00  208
 15  \w      9.00  69.00   0.50    4.32    --   92.10 -77.00   0.00  120
 16  \w    139.00 180.00   0.50    4.32    --   92.10  82.00-150.00   82
 17  \w     76.00 102.00   0.50    4.32    --   92.10  82.00-150.00   52
 18  \w     80.00 116.00   0.50    4.32    --   92.10 -77.00   0.00   72
 19  \w      4.00  33.00   0.50    4.32    --   92.10 -15.00-180.00   58
 20  \w      4.00 103.00   0.50    4.32    --   92.10 -45.00-120.00  198
 21  \w    116.00 182.00   0.50    4.32    --   92.10  15.00 -60.00  132
 22  \w     76.00 170.00   0.50    4.32    --   92.10  45.00 120.00  188
 23  \w     81.00 107.00   0.50    4.32    --   92.10  45.00-120.00   52
 24  \w     81.00 114.00   0.50    4.32    --   92.10  30.00  90.00   66
;
_diffrn_measurement_device 'four-circle diffractometer'
_diffrn_measurement_device_type 'XtaLAB AFC12 (RINC): Kappa single'
_diffrn_measurement_method '\w scans'
_diffrn_orient_matrix_type 'CrysAlisPro convention (1999,Acta A55,543-557)'
_diffrn_orient_matrix_UB_11 0.0323250000
_diffrn_orient_matrix_UB_12 0.0013623000
_diffrn_orient_matrix_UB_13 -0.0747401000
_diffrn_orient_matrix_UB_21 -0.0692312000
_diffrn_orient_matrix_UB_22 0.0221294000
_diffrn_orient_matrix_UB_23 -0.0143723000
_diffrn_orient_matrix_UB_31 0.0763516000
_diffrn_orient_matrix_UB_32 0.0194656000
_diffrn_orient_matrix_UB_33 0.0210282000
_diffrn_radiation_monochromator mirror
_diffrn_radiation_probe x-ray
_diffrn_radiation_type 'Cu K\a'
_diffrn_radiation_wavelength 1.54187
_diffrn_reflns_av_R_equivalents 0.0658
_diffrn_reflns_av_unetI/netI 0.0674
_diffrn_reflns_Laue_measured_fraction_full 0.999
_diffrn_reflns_Laue_measured_fraction_max 0.981
_diffrn_reflns_limit_h_max 17
_diffrn_reflns_limit_h_min -15
_diffrn_reflns_limit_k_max 64
_diffrn_reflns_limit_k_min -64
_diffrn_reflns_limit_l_max 24
_diffrn_reflns_limit_l_min -23
_diffrn_reflns_number 160911
_diffrn_reflns_point_group_measured_fraction_full 0.994
_diffrn_reflns_point_group_measured_fraction_max 0.961
_diffrn_reflns_theta_full 67.687
_diffrn_reflns_theta_max 73.644
_diffrn_reflns_theta_min 2.828
_diffrn_source 'Rotating-anode X-ray tube (dual wavelength)'
_diffrn_source_type 'Rigaku (Cu) X-ray DW Source'
_exptl_absorpt_coefficient_mu 8.166
_exptl_absorpt_correction_T_max 1.00000
_exptl_absorpt_correction_T_min 0.54698
_exptl_absorpt_correction_type multi-scan
_exptl_absorpt_process_details
;
CrysAlisPro 1.171.39.46e (Rigaku Oxford Diffraction, 2018)
Empirical absorption correction using spherical harmonics,
 implemented in SCALE3 ABSPACK scaling algorithm.
;
_exptl_crystal_colour 'clear yellowish yellow'
_exptl_crystal_colour_lustre clear
_exptl_crystal_colour_modifier yellowish
_exptl_crystal_colour_primary yellow
_exptl_crystal_density_diffrn 1.098
_exptl_crystal_description block
_exptl_crystal_F_000 4771
_exptl_crystal_size_max 0.11
_exptl_crystal_size_mid 0.1
_exptl_crystal_size_min 0.08
_refine_diff_density_max 3.339
_refine_diff_density_min -1.949
_refine_diff_density_rms 0.173
_refine_ls_abs_structure_details
;
 Refined as an inversion twin.
;
_refine_ls_abs_structure_Flack 0.245(15)
_refine_ls_extinction_method none
_refine_ls_goodness_of_fit_ref 1.095
_refine_ls_hydrogen_treatment constr
_refine_ls_matrix_type full
_refine_ls_number_parameters 2007
_refine_ls_number_reflns 56440
_refine_ls_number_restraints 1136
_refine_ls_restrained_S_all 2.444
_refine_ls_R_factor_all 0.1287
_refine_ls_R_factor_gt 0.1006
_refine_ls_shift/su_max 0.001
_refine_ls_shift/su_mean 0.000
_refine_ls_structure_factor_coef Fsqd
_refine_ls_weighting_details 'w=1/[\s^2^(Fo^2^)+(0.2000P)^2^] where P=(Fo^2^+2Fc^2^)/3'
_refine_ls_weighting_scheme calc
_refine_ls_wR_factor_gt 0.2805
_refine_ls_wR_factor_ref 0.3087
_reflns_Friedel_coverage 0.937
_reflns_Friedel_fraction_full 0.989
_reflns_Friedel_fraction_max 0.941
_reflns_number_gt 37135
_reflns_number_total 56440
_reflns_threshold_expression 'I > 2\s(I)'
_cod_data_source_file d2sc01561g2.cif
_cod_data_source_block limonene@MMF
_cod_original_formula_sum 'C174 H177.60 Cl24 N24 O4.46 Pd12'
_cod_database_code 1567103
_shelx_shelxl_version_number 2018/3
_chemical_oxdiff_formula CHNPdCl
_chemical_oxdiff_usercomment 10922
_shelx_space_group_comment
;
The symmetry employed for this shelxl refinement is uniquely defined
by the following loop, which should always be used as a source of
symmetry information in preference to the above space-group names.
They are only intended as comments.
;
_olex2_refinement_description
;
1. Twinned data refinement
 Scales: 0.755(15)
 0.245(15)
2. Fixed Uiso
 At 1.2 times of:
  All C(H) groups, All C(H,H) groups, All N(H) groups
 At 1.5 times of:
  All C(H,H,H) groups
3. Restrained distances
 Pd8-N16
 2 with sigma of 0.02
 Pd8-N15
 2 with sigma of 0.02
 C8G-C9G
 1.5 with sigma of 0.02
 C8G-C5G
 1.5 with sigma of 0.02
 C5G-C4G
 1.5 with sigma of 0.02
 C6G-C5G
 1.5 with sigma of 0.02
 C9G-C5G
 2.55 with sigma of 0.02
 C8G-C4G
 2.55 with sigma of 0.02
 C6G-C8G
 2.55 with sigma of 0.02
 N18-C118
 1.5 with sigma of 0.02
 C4G-C2G
 2.55 with sigma of 0.02
 C6G-C2G
 2.55 with sigma of 0.02
 C5G-C7G
 2.55 with sigma of 0.02
 C7G-C2G
 1.55 with sigma of 0.02
 C113-Pd9
 2.88 with sigma of 0.02
 C6G-C7G
 1.55 with sigma of 0.02
 C10G-C8G
 1.5 with sigma of 0.02
 C10G-C5G
 2.55 with sigma of 0.02
 C7G-C1G
 2.55 with sigma of 0.02
 C2G-C1G
 1.55 with sigma of 0.02
 C118-Pd9
 2.88 with sigma of 0.02
 C5G-C3G
 2.55 with sigma of 0.02
 C2G-C3G
 1.55 with sigma of 0.02
 C4G-C3G
 1.55 with sigma of 0.02
 C3G-C1G
 2.55 with sigma of 0.02
 C155-Pd9_$1 = Pd9-C113
 2.88 with sigma of 0.02
 Pd9-C118
 2.88 with sigma of 0.02
 N24-Pd12
 2 with sigma of 0.02
 N17-C113
 1.5 with sigma of 0.01
 N22-Pd11
 2 with sigma of 0.02
 C147-N23
 1.5 with sigma of 0.02
 N23-Pd12
 2 with sigma of 0.02
 Pd12-N24
 2 with sigma of 0.02
 C155-N22
 1.5 with sigma of 0.02
 N23-C146
 1.5 with sigma of 0.02
 C154-C151
 1.5 with sigma of 0.02
 N23-C141
 2.5 with sigma of 0.02
 N23-C145
 2.5 with sigma of 0.02
 N22-C154
 1.5 with sigma of 0.02
 C148-C147
 1.5 with sigma of 0.02
 C147-C148
 1.5 with sigma of 0.02
 N17-C112
 1.5 with sigma of 0.02
 N21-Pd11
 2 with sigma of 0.02
 C160-N21
 1.5 with sigma of 0.02
 C140-N24
 1.5 with sigma of 0.02
 C146-C142
 1.5 with sigma of 0.02
 C145-C146
 1.5 with sigma of 0.02
 N24-C141
 1.5 with sigma of 0.02
 N24-C146
 2.5 with sigma of 0.02
 N24-C142
 2.5 with sigma of 0.02
 Pd11-C160
 2.8 with sigma of 0.02
 Pd11-C155
 2.8 with sigma of 0.01
 N22-C155
 1.5 with sigma of 0.02
 N17-Pd9
 2 with sigma of 0.01
 C91-C92
 1.4 with sigma of 0.01
 N15-C98
 1.5 with sigma of 0.02
 N21-C161
 1.5 with sigma of 0.02
 C112-N17
 1.5 with sigma of 0.02
 C105-C106
 1.4 with sigma of 0.02
 N13-C126
 1.5 with sigma of 0.02
 C123-C126
 1.4 with sigma of 0.02
 C105-N16
 1.5 with sigma of 0.02
 C109-C112
 1.4 with sigma of 0.02
 C91-N14
 1.5 with sigma of 0.02
 C98-C95
 1.4 with sigma of 0.02
 C92-C91
 1.4 with sigma of 0.02
 C119-C120
 1.4 with sigma of 0.01
 C95-C98
 1.4 with sigma of 0.01
 C118-N18
 1.4 with sigma of 0.02
 C113-N17
 1.4 with sigma of 0.02
 Pd12-Cl24
 2.3 with sigma of 0.02
 C119-N18
 1.5 with sigma of 0.01
 N14-C93
 2.9 with sigma of 0.01
 C119_$2-C117_$2
 2.9 with sigma of 0.02
 C106-C105
 1.5 with sigma of 0.02
 C96-C98 \\sim C98-C94
 with sigma of 0.02
 C94-C98 \\sim C98-C96
 with sigma of 0.02
 C149-C147 \\sim C147-C153
 with sigma of 0.02
 C110-C112 \\sim C112-C108
 with sigma of 0.01
4. Restrained planarity
 C5G, C8G, C10G, C9G
 with sigma of 0.01
 N23, C146, C142, N24
 with sigma of 0.1
 C105, C106, C107, C111, C110, C108, C109, C112
 with sigma of 0.1
 C126, C123, C124, C122, C125, C121, C120, C119
 with sigma of 0.1
 C98, C95, C93, C92, C97, C96, C94, C91
 with sigma of 0.1
 C147, C148, C153, C152, C151, C154, C150, C149
 with sigma of 0.1
5. Rigid bond restraints
 Pd8
 with sigma for 1-2 distances of 0.003 and sigma for 1-3 distances of 0.003
 N22, C155
 with sigma for 1-2 distances of 0.01 and sigma for 1-3 distances of 0.01
 C3, C4
 with sigma for 1-2 distances of 0.01 and sigma for 1-3 distances of 0.01
 C95, C94
 with sigma for 1-2 distances of 0.01 and sigma for 1-3 distances of 0.01
 C138, C139, C134
 with sigma for 1-2 distances of 0.01 and sigma for 1-3 distances of 0.01
 C59, C60
 with sigma for 1-2 distances of 0.001 and sigma for 1-3 distances of 0.001
 C7, C8, C11, C14
 with sigma for 1-2 distances of 0.001 and sigma for 1-3 distances of 0.001
 N17, C113
 with sigma for 1-2 distances of 0.00005 and sigma for 1-3 distances of 0.00005
 N24, N23, Pd12
 with sigma for 1-2 distances of 0.001 and sigma for 1-3 distances of 0.001
 Pd12, Cl24
 with sigma for 1-2 distances of 0.001 and sigma for 1-3 distances of 0.001
 N14, C91
 with sigma for 1-2 distances of 0.001 and sigma for 1-3 distances of 0.001
6. Uiso/Uaniso restraints and constraints
N22 \\sim C155 \\sim C154: within 2A with sigma of 0.01 and sigma for terminal
atoms of 0.02 within 2A
C155 \\sim N22 \\sim C160: within 2A with sigma of 0.01 and sigma for terminal
atoms of 0.02 within 2A
C135 \\sim C136: within 2A with sigma of 0.01 and sigma for terminal atoms of
0.02 within 2A
C97 \\sim C96 \\sim C92: within 2A with sigma of 0.01 and sigma for terminal
atoms of 0.02 within 2A
C26 \\sim C25: within 2A with sigma of 0.01 and sigma for terminal atoms of
0.02 within 2A
Pd8 \\sim N15: within 2A with sigma of 0.01 and sigma for terminal atoms of
0.02 within 2A
C26 \\sim C25 \\sim C27: within 2A with sigma of 0.01 and sigma for terminal
atoms of 0.02 within 2A
C106 \\sim C109 \\sim C112 \\sim C105 \\sim C111 \\sim C110: within 2A with
sigma of 0.01 and sigma for terminal atoms of 0.02 within 2A
C15 \\sim C20: within 2A with sigma of 0.01 and sigma for terminal atoms of
0.02 within 2A
C93 \\sim C94: within 2A with sigma of 0.001 and sigma for terminal atoms of
0.002 within 2A
C44 \\sim C45: within 2A with sigma of 0.001 and sigma for terminal atoms of
0.02 within 2A
C61 \\sim C62: within 2A with sigma of 0.001 and sigma for terminal atoms of
0.02 within 2A
C82 \\sim C81: within 2A with sigma of 0.001 and sigma for terminal atoms of
0.02 within 2A
C152 \\sim C151 \\sim C153 \\sim C150 \\sim C149 \\sim C148 \\sim C147 \\sim
C154 \\sim N22 \\sim N23: within 2A with sigma of 0.02 and sigma for terminal
atoms of 0.004 within 2A
C113 \\sim N17 \\sim C118 \\sim C114 \\sim C115 \\sim C116 \\sim C117: within
2A with sigma of 0.01 and sigma for terminal atoms of 0.02 within 2A
C98 \\sim C95: within 2A with sigma of 0.01 and sigma for terminal atoms of
0.02 within 2A
Uanis(Cl15) \\sim Ueq, Uanis(Cl16) \\sim Ueq, Uanis(Pd8) \\sim Ueq, Uanis(C147)
\\sim Ueq, Uanis(N23) \\sim Ueq, Uanis(N24) \\sim Ueq, Uanis(C140) \\sim Ueq:
with sigma of 0.1 and sigma for terminal atoms of 0.2
Uanis(Cl15) \\sim Ueq, Uanis(Cl16) \\sim Ueq, Uanis(C95) \\sim Ueq, Uanis(C98)
\\sim Ueq, Uanis(O6G) \\sim Ueq, Uanis(N21) \\sim Ueq, Uanis(C161) \\sim Ueq,
Uanis(Cl23) \\sim Ueq, Uanis(Pd12) \\sim Ueq, Uanis(C105) \\sim Ueq, Uanis(N16)
\\sim Ueq, Uanis(C103) \\sim Ueq, Uanis(C104) \\sim Ueq, Uanis(C99) \\sim Ueq,
Uanis(C100) \\sim Ueq, Uanis(C101) \\sim Ueq, Uanis(C102) \\sim Ueq, Uanis(N15)
\\sim Ueq, Uanis(O4G) \\sim Ueq, Uanis(C20) \\sim Ueq: with sigma of 0.01 and
sigma for terminal atoms of 0.02
Uanis(Cl17) \\sim Ueq, Uanis(Cl18) \\sim Ueq, Uanis(Cl16) \\sim Ueq,
Uanis(Cl15) \\sim Ueq, Uanis(Cl23) \\sim Ueq, Uanis(Cl24) \\sim Ueq: with sigma
of 0.05 and sigma for terminal atoms of 0.1
Uanis(C3G) \\sim Ueq, Uanis(C9G) \\sim Ueq, Uanis(C8G) \\sim Ueq, Uanis(C5G)
\\sim Ueq, Uanis(C10G) \\sim Ueq, Uanis(C4G) \\sim Ueq, Uanis(C6G) \\sim Ueq:
with sigma of 0.01 and sigma for terminal atoms of 0.01
Uanis(C155) \\sim Ueq, Uanis(C160) \\sim Ueq, Uanis(C112) \\sim Ueq, Uanis(N17)
\\sim Ueq, Uanis(N18) \\sim Ueq: with sigma of 0.001 and sigma for terminal
atoms of 0.002
Uanis(C146) \\sim Ueq, Uanis(C141) \\sim Ueq, Uanis(C143) \\sim Ueq,
Uanis(C142) \\sim Ueq, Uanis(C145) \\sim Ueq, Uanis(C144) \\sim Ueq, Uanis(N22)
\\sim Ueq, Uanis(C155) \\sim Ueq, Uanis(C160) \\sim Ueq, Uanis(N21) \\sim Ueq,
Uanis(C159) \\sim Ueq, Uanis(C158) \\sim Ueq, Uanis(C157) \\sim Ueq,
Uanis(C156) \\sim Ueq: with sigma of 0.02 and sigma for terminal atoms of 0.04
Uanis(C140) \\sim Ueq, Uanis(N24) \\sim Ueq, Uanis(N23) \\sim Ueq, Uanis(C147)
\\sim Ueq: with sigma of 0.05 and sigma for terminal atoms of 0.1
Uanis(N18) \\sim Ueq, Uanis(C118) \\sim Ueq, Uanis(C113) \\sim Ueq, Uanis(N17)
\\sim Ueq: with sigma of 0.01 and sigma for terminal atoms of 0.02
Uanis(C125) \\sim Ueq, Uanis(C120) \\sim Ueq: with sigma of 0.01 and sigma for
terminal atoms of 0.02
7. Rigid body (RIGU) restrains
 N18, C34, C29, C30, C31, C32, C33, C105, N16, C104, C99, N15, C98, C159, C160
 with sigma for 1-2 distances of 0.004 and sigma for 1-3 distances of 0.004
 C154, C151, C150, C149, C148, C153, C152, C105, C106, C111, C110, C109, C108,
 C107, C112, C20, C19, C18, C17, C16, C15, C103, C104, C99, C100, C102, C101
 with sigma for 1-2 distances of 0.004 and sigma for 1-3 distances of 0.004
 C104, Cl23, Cl24
 with sigma for 1-2 distances of 0.01 and sigma for 1-3 distances of 0.01
 C155, C156, C157, C158, C159, C160, C73, C74, C75, C76, C71, C72
 with sigma for 1-2 distances of 0.001 and sigma for 1-3 distances of 0.001
 C141, C145, C144, C143, C142, C146, C147, N23, N24, C140
 with sigma for 1-2 distances of 0.001 and sigma for 1-3 distances of 0.001
 C4G, C9G, C8G, C5G, C10G, C6G, C3G, C7G, C2G, C1G
 with sigma for 1-2 distances of 0.001 and sigma for 1-3 distances of 0.0001
 C113, C114, C115, C116, C117, C118
 with sigma for 1-2 distances of 0.002 and sigma for 1-3 distances of 0.002
8. Others
 Fixed Sof: C9G(0.6) H9GA(0.6) H9GB(0.6) C5G(0.6) H5G(0.6) C8G(0.6) C4G(0.6)
 H4GA(0.6) H4GB(0.6) C10G(0.6) H10D(0.6) H10E(0.6) H10F(0.6) C6G(0.6) H6GA(0.6)
 H6GB(0.6) C2G(0.6) C3G(0.6) H3G(0.6) C1G(0.6) H1GA(0.6) H1GB(0.6) H1GC(0.6)
 C7G(0.6) H7GA(0.6) H7GB(0.6) O4G(0.5) O6G(0.4)
9.a Ternary CH refined with riding coordinates:
 N11(H11), N4(H4), N20(H20), N3(H3), N9(H9A), N1(H1), N12(H12A), N2(H2),
 N14(H14), N10(H10A), N8(H8), N13(H13C), N18(H18A), N19(H19A), N7(H7), N5(H5),
 N6(H6), N21(H21), N22(H22), N15(H15), N16(H16E), N23(H23A), N24(H24A),
 C5G(H5G), N17(H17A)
9.b Secondary CH2 refined with riding coordinates:
 C70(H70A,H70B), C21(H21A,H21B), C168(H16A,H16B), C14(H14A,H14B), C7(H7A,H7B),
 C42(H42A,H42B), C56(H56A,H56B), C91(H91A,H91B), C63(H63A,H63B), C28(H28A,H28B),
  C49(H49A,H49B), C77(H77A,H77B), C133(H13A,H13B), C35(H35A,H35B), C84(H84A,
 H84B), C119(H11A,H11B), C112(H11C,H11D), C126(H12B,H12C), C140(H14C,H14D),
 C161(H16C,H16D), C147(H14E,H14F), C98(H98A,H98B), C154(H15A,H15B), C105(H10B,
 H10C), C4G(H4GA,H4GB), C6G(H6GA,H6GB), C7G(H7GA,H7GB)
9.c Aromatic/amide H refined with riding coordinates:
 C41(H41), C159(H159), C158(H158), C157(H157), C156(H156), C19(H19), C18(H18),
 C17(H17), C16(H16), C54(H54), C55(H55), C128(H128), C80(H80), C124(H124),
 C125(H125), C121(H121), C122(H122), C52(H52), C51(H51), C79(H79), C82(H82),
 C58(H58), C59(H59), C60(H60), C61(H61), C66(H66), C40(H40), C38(H38), C9(H9),
 C26(H26), C129(H129), C89(H89), C88(H88), C87(H87), C86(H86), C12(H12),
 C65(H65), C96(H96), C97(H97), C93(H93), C94(H94), C83(H83), C69(H69), C13(H13),
  C5(H5A), C4(H4A), C3(H3A), C2(H2A), C131(H131), C37(H37), C167(H167),
 C10(H10), C27(H27), C114(H114), C115(H115), C116(H116), C117(H117), C23(H23),
 C136(H136), C135(H135), C139(H139), C138(H138), C130(H130), C163(H163),
 C166(H166), C164(H164), C68(H68), C72(H72), C75(H75), C74(H74), C73(H73),
 C44(H44), C45(H45), C46(H46), C47(H47), C24(H24), C33(H33), C30(H30), C31(H31),
  C32(H32), C100(H100), C101(H101), C102(H102), C103(H103), C110(H110),
 C111(H111), C107(H107), C108(H108), C150(H150), C149(H149), C153(H153),
 C152(H152), C145(H145), C144(H144), C143(H143), C142(H142), C3G(H3G)
9.d Fitted hexagon refined as free rotating group:
 C155(C160,C159,C158,C157,C156), C20(C19,C18,C17,C16,C15), C124(C125,C120,C121,
 C122,C123), C62(C57,C58,C59,C60,C61), C90(C89,C88,C87,C86,C85), C96(C97,C92,
 C93,C94,C95), C6(C5,C4,C3,C2,C1), C118(C113,C114,C115,C116,C117), C137(C136,
 C135,C134,C139,C138), C72(C71,C76,C75,C74,C73), C44(C45,C46,C47,C48,C43),
 C33(C34,C29,C30,C31,C32), C104(C99,C100,C101,C102,C103), C109(C110,C111,C106,
 C107,C108), C151(C150,C149,C148,C153,C152), C141(C146,C145,C144,C143,C142)
9.e X=CH2 refined with riding coordinates:
 C9G(H9GA,H9GB)
9.f Idealised Me refined with riding coordinates:
 C10G(H10D,H10E,H10F), C1G(H1GA,H1GB,H1GC)
;
_olex2_submission_special_instructions 'No special instructions were received'
_oxdiff_exptl_absorpt_empirical_details
;
Empirical correction (ABSPACK) includes:
- Absorption correction using spherical harmonics
- Frame scaling
;
_oxdiff_exptl_absorpt_empirical_full_max 1.714
_oxdiff_exptl_absorpt_empirical_full_min 0.585

loop_
_space_group_symop_operation_xyz
'x, y, z'
'-x, y+1/2, -z'

loop_
_atom_site_label
_atom_site_type_symbol
_atom_site_fract_x
_atom_site_fract_y
_atom_site_fract_z
_atom_site_U_iso_or_equiv
_atom_site_adp_type
_atom_site_occupancy
_atom_site_site_symmetry_order
_atom_site_calc_flag
_atom_site_refinement_flags_posn
_atom_site_refinement_flags_adp
_atom_site_refinement_flags_occupancy
_atom_site_disorder_assembly
_atom_site_disorder_group
Pd1 Pd -0.76348(6) 0.67812(3) 0.91178(5) 0.0616(3) Uani 1 1 d . . . . .
Pd4 Pd 0.26217(6) 0.65590(3) 0.07404(5) 0.0612(3) Uani 1 1 d . . . . .
Pd2 Pd -0.15462(7) 0.64644(3) 0.77744(6) 0.0730(4) Uani 1 1 d . . . . .
Pd6 Pd -0.34682(7) 0.68740(3) 0.20847(6) 0.0752(4) Uani 1 1 d . . . . .
Pd10 Pd -0.47082(8) 0.59069(3) 0.92127(7) 0.0760(4) Uani 1 1 d . . . . .
Pd3 Pd -0.58239(9) 0.67995(4) 0.46073(6) 0.0843(5) Uani 1 1 d . . . . .
Pd5 Pd 0.07951(9) 0.65339(4) 0.52519(6) 0.0839(5) Uani 1 1 d . . . . .
Pd7 Pd -1.03022(8) 0.74317(3) 1.06430(7) 0.0781(4) Uani 1 1 d . . . . .
Pd11 Pd -0.9957(2) 0.50424(5) 0.69300(15) 0.1414(9) Uani 1 1 d D . . . .
Pd9 Pd -0.5010(3) 0.82725(6) 1.29403(16) 0.1644(12) Uani 1 1 d D . . . .
Cl10 Cl 0.4228(2) 0.65945(11) 0.0675(2) 0.0759(13) Uani 1 1 d . . . . .
Cl9 Cl 0.2396(3) 0.69979(10) 0.0745(2) 0.0708(12) Uani 1 1 d . . . . .
Cl2 Cl -0.7391(2) 0.63444(10) 0.91137(19) 0.0670(11) Uani 1 1 d . . . . .
Cl13 Cl -0.9438(3) 0.75039(12) 0.9685(2) 0.0862(15) Uani 1 1 d . . . . .
Cl6 Cl -0.6381(3) 0.64066(13) 0.4930(2) 0.0924(16) Uani 1 1 d . . . . .
Cl20 Cl -0.5572(3) 0.58352(12) 1.0179(2) 0.0833(14) Uani 1 1 d . . . . .
Cl1 Cl -0.9247(2) 0.67473(11) 0.9182(2) 0.0758(13) Uani 1 1 d . . . . .
Cl4 Cl -0.1953(3) 0.61463(13) 0.7000(3) 0.0953(17) Uani 1 1 d . . . . .
Cl8 Cl -0.3823(4) 0.71638(13) 0.1236(3) 0.0937(16) Uani 1 1 d . . . . .
Cl12 Cl 0.0053(3) 0.67029(14) 0.6182(2) 0.0982(19) Uani 1 1 d . . . . .
Cl5 Cl -0.5071(3) 0.66329(13) 0.3672(2) 0.0941(18) Uani 1 1 d . . . . .
Cl14 Cl -1.1714(3) 0.74115(13) 1.0041(3) 0.0957(16) Uani 1 1 d . . . . .
Cl19 Cl -0.3315(3) 0.59298(15) 0.9816(3) 0.1005(18) Uani 1 1 d . . . . .
Cl11 Cl 0.1345(3) 0.69273(13) 0.4929(2) 0.0937(16) Uani 1 1 d . . . . .
Cl7 Cl -0.3068(3) 0.71887(13) 0.2865(3) 0.0938(16) Uani 1 1 d . . . . .
Cl3 Cl -0.1167(4) 0.61736(13) 0.8617(3) 0.0948(16) Uani 1 1 d . . . . .
N11 N 0.1498(10) 0.6369(4) 0.4455(7) 0.092(6) Uani 1 1 d . . . . .
H11 H 0.215774 0.643347 0.445912 0.111 Uiso 1 1 calc R U . . .
C41 C -0.6270(13) 0.7199(5) 0.7060(9) 0.087(7) Uani 1 1 d . . . . .
H41 H -0.571317 0.728648 0.694087 0.105 Uiso 1 1 calc R U . . .
Cl17 Cl -0.5455(13) 0.8654(3) 1.3395(8) 0.234(7) Uani 1 1 d . U . . .
C155 C -1.0223(12) 0.5099(3) 0.8285(6) 0.102(4) Uani 1 1 d DG U . . .
C160 C -1.0637(13) 0.5320(3) 0.8022(6) 0.111(4) Uani 1 1 d DG U . . .
C159 C -1.1191(12) 0.5471(3) 0.8436(9) 0.124(6) Uani 1 1 d G U . . .
H159 H -1.147403 0.562253 0.825633 0.149 Uiso 1 1 calc R U . . .
C158 C -1.1332(12) 0.5402(4) 0.9114(9) 0.129(6) Uani 1 1 d G U . . .
H158 H -1.171045 0.550516 0.939686 0.155 Uiso 1 1 calc R U . . .
C157 C -1.0918(15) 0.5181(4) 0.9377(6) 0.147(8) Uani 1 1 d G U . . .
H157 H -1.101373 0.513299 0.984014 0.177 Uiso 1 1 calc R U . . .
C156 C -1.0363(14) 0.5029(3) 0.8963(7) 0.135(8) Uani 1 1 d G U . . .
H156 H -1.008059 0.487820 0.914289 0.162 Uiso 1 1 calc R U . . .
N4 N -0.1841(8) 0.6724(3) 0.7081(7) 0.074(4) Uani 1 1 d . . . . .
H4 H -0.156868 0.667126 0.663524 0.088 Uiso 1 1 calc R U . . .
C22 C -0.3281(13) 0.6899(6) 0.6314(9) 0.089(7) Uani 1 1 d . . . . .
N20 N -0.5906(8) 0.5890(4) 0.8623(7) 0.073(4) Uani 1 1 d . . . . .
H20 H -0.637785 0.600270 0.884284 0.087 Uiso 1 1 calc R U . . .
N3 N -0.1191(8) 0.6773(4) 0.8375(6) 0.071(4) Uani 1 1 d . . . . .
H3 H -0.052551 0.673867 0.852038 0.085 Uiso 1 1 calc R U . . .
Cl18 Cl -0.4653(18) 0.8116(3) 1.4024(8) 0.319(13) Uani 1 1 d . U . . .
N9 N 0.1206(7) 0.6488(3) 0.0667(6) 0.059(3) Uani 1 1 d . . . . .
H9A H 0.093983 0.659884 0.029348 0.071 Uiso 1 1 calc R U . . .
C20 C -0.1439(7) 0.6985(2) 0.7293(5) 0.064(3) Uani 1 1 d G U . . .
C19 C -0.1379(9) 0.7199(3) 0.6871(4) 0.089(5) Uani 1 1 d G . . . .
H19 H -0.158358 0.718885 0.640501 0.107 Uiso 1 1 calc R U . . .
C18 C -0.1019(10) 0.7427(2) 0.7131(7) 0.098(5) Uani 1 1 d G . . . .
H18 H -0.097816 0.757336 0.684280 0.118 Uiso 1 1 calc R U . . .
C17 C -0.0719(9) 0.7442(2) 0.7813(7) 0.096(5) Uani 1 1 d G . . . .
H17 H -0.047368 0.759827 0.799040 0.115 Uiso 1 1 calc R U . . .
C16 C -0.0779(8) 0.7229(3) 0.8234(5) 0.094(5) Uani 1 1 d G . . . .
H16 H -0.057463 0.723867 0.870022 0.113 Uiso 1 1 calc R U . . .
C15 C -0.1139(7) 0.7000(2) 0.7974(5) 0.069(4) Uani 1 1 d G U . . .
C54 C -0.0793(8) 0.6763(4) 0.0920(7) 0.062(4) Uani 1 1 d . . . . .
H54 H -0.045662 0.691247 0.080100 0.074 Uiso 1 1 calc R U . . .
Cl22 Cl -0.9556(10) 0.46349(19) 0.6578(6) 0.186(4) Uani 1 1 d . . . . .
C55 C -0.1734(9) 0.6757(4) 0.0800(7) 0.068(5) Uani 1 1 d . . . . .
H55 H -0.203645 0.690311 0.060565 0.082 Uiso 1 1 calc R U . . .
C128 C -0.6348(13) 0.6109(5) 0.7468(10) 0.094(7) Uani 1 1 d . . . . .
H128 H -0.698593 0.610930 0.759723 0.113 Uiso 1 1 calc R U . . .
N1 N -0.7748(8) 0.7170(3) 0.9062(7) 0.068(4) Uani 1 1 d . . . . .
H1 H -0.819891 0.722094 0.942280 0.081 Uiso 1 1 calc R U . . .
N12 N 0.0372(9) 0.6165(4) 0.5474(7) 0.090(6) Uani 1 1 d . . . . .
H12A H 0.056647 0.612928 0.596097 0.108 Uiso 1 1 calc R U . . .
N2 N -0.6227(8) 0.6847(3) 0.9179(6) 0.069(4) Uani 1 1 d . . . . .
H2 H -0.596534 0.673616 0.955513 0.083 Uiso 1 1 calc R U . . .
N14 N -1.0966(10) 0.7435(4) 1.1565(10) 0.131(8) Uani 1 1 d D U . . .
H14 H -1.141449 0.728918 1.149550 0.157 Uiso 1 1 calc R U . A 1
C70 C 0.1026(11) 0.6439(5) 0.3776(8) 0.078(5) Uani 1 1 d . . . . .
H70A H 0.096904 0.662717 0.374857 0.093 Uiso 1 1 calc R U . . .
H70B H 0.038383 0.636646 0.376472 0.093 Uiso 1 1 calc R U . . .
C80 C -0.1732(10) 0.6593(5) 0.4143(8) 0.075(5) Uani 1 1 d . . . . .
H80 H -0.195862 0.676417 0.414941 0.090 Uiso 1 1 calc R U . . .
C36 C -0.6540(12) 0.6990(5) 0.6693(9) 0.086(7) Uani 1 1 d . . . . .
C124 C -0.7672(9) 0.7776(3) 1.2346(7) 0.098(7) Uani 1 1 d G . . . .
H124 H -0.821014 0.782357 1.259318 0.117 Uiso 1 1 calc R U . . .
C125 C -0.6793(11) 0.7776(3) 1.2668(6) 0.100(7) Uani 1 1 d G U . . .
H125 H -0.673083 0.782441 1.313650 0.119 Uiso 1 1 calc R U . . .
C120 C -0.6006(8) 0.7706(3) 1.2306(8) 0.103(7) Uani 1 1 d DG U . . .
C121 C -0.6097(7) 0.7635(3) 1.1621(8) 0.097(7) Uani 1 1 d G . . . .
H121 H -0.555856 0.758732 1.137317 0.117 Uiso 1 1 calc R U . . .
C122 C -0.6976(8) 0.7635(3) 1.1298(6) 0.132(12) Uani 1 1 d G . . . .
H122 H -0.703786 0.758648 1.082984 0.159 Uiso 1 1 calc R U . . .
C123 C -0.7763(6) 0.7705(3) 1.1660(6) 0.084(6) Uani 1 1 d DG . . . .
C52 C -0.0842(11) 0.6330(4) 0.1370(8) 0.073(5) Uani 1 1 d . . . . .
H52 H -0.053935 0.618543 0.157075 0.088 Uiso 1 1 calc R U . . .
C21 C -0.2949(11) 0.6762(6) 0.6981(10) 0.093(7) Uani 1 1 d . . . . .
H21A H -0.325011 0.659133 0.699362 0.112 Uiso 1 1 calc R U . . .
H21B H -0.317933 0.686088 0.737589 0.112 Uiso 1 1 calc R U . . .
C51 C -0.1818(12) 0.6327(4) 0.1224(8) 0.069(5) Uani 1 1 d . . . . .
H51 H -0.216724 0.617562 0.131109 0.082 Uiso 1 1 calc R U . . .
C127 C -0.5686(11) 0.6007(4) 0.7936(10) 0.073(5) Uani 1 1 d . . . . .
C79 C -0.1390(12) 0.6494(5) 0.4746(11) 0.088(6) Uani 1 1 d . . . . .
H79 H -0.135498 0.659694 0.514795 0.106 Uiso 1 1 calc R U . . .
Cl16 Cl -0.9118(13) 0.9479(4) 1.1506(12) 0.281(9) Uani 1 1 d . U . . .
C11 C -0.2737(9) 0.6794(5) 0.8896(7) 0.071(5) Uani 1 1 d . U . . .
N10 N 0.2749(9) 0.6161(3) 0.0790(7) 0.062(3) Uani 1 1 d . . . . .
H10A H 0.320579 0.610863 0.043512 0.075 Uiso 1 1 calc R U . . .
C8 C -0.4654(9) 0.6788(4) 0.8626(8) 0.064(4) Uani 1 1 d . U . . .
N8 N -0.3852(8) 0.6569(4) 0.1476(6) 0.072(4) Uani 1 1 d . . . . .
H8 H -0.452062 0.660070 0.133658 0.087 Uiso 1 1 calc R U . . .
N13 N -0.9101(10) 0.7433(3) 1.1247(8) 0.074(4) Uani 1 1 d D . . . .
H13C H -0.863127 0.732031 1.102349 0.089 Uiso 1 1 calc R U . . .
C168 C -0.6309(12) 0.5634(4) 0.8583(10) 0.076(5) Uani 1 1 d . . . . .
H16A H -0.638539 0.556891 0.905488 0.091 Uiso 1 1 calc R U . . .
H16B H -0.585996 0.552001 0.835274 0.091 Uiso 1 1 calc R U . . .
C82 C -0.1470(12) 0.6212(6) 0.3541(10) 0.092(5) Uani 1 1 d . U . . .
H82 H -0.147528 0.611725 0.312637 0.111 Uiso 1 1 calc R U . . .
C14 C -0.1691(10) 0.6802(5) 0.9033(7) 0.080(6) Uani 1 1 d . U . . .
H14A H -0.151691 0.696722 0.925022 0.096 Uiso 1 1 calc R U . . .
H14B H -0.150682 0.666244 0.935104 0.096 Uiso 1 1 calc R U . . .
C64 C 0.2563(10) 0.6169(4) 0.2070(8) 0.068(5) Uani 1 1 d . . . . .
C53 C -0.0304(10) 0.6561(4) 0.1208(7) 0.064(4) Uani 1 1 d . . . . .
C62 C 0.1828(5) 0.6056(2) 0.0581(5) 0.075(4) Uani 1 1 d G U . . .
C57 C 0.1092(7) 0.6225(2) 0.0452(5) 0.062(4) Uani 1 1 d G . . . .
C58 C 0.0257(5) 0.6137(3) 0.0157(6) 0.071(5) Uani 1 1 d G . . . .
H58 H -0.024563 0.625210 0.006867 0.085 Uiso 1 1 calc R U . . .
C59 C 0.0158(7) 0.5879(3) -0.0009(6) 0.089(6) Uani 1 1 d G U . . .
H59 H -0.041270 0.581850 -0.020995 0.107 Uiso 1 1 calc R U . . .
C60 C 0.0894(9) 0.5710(2) 0.0121(7) 0.093(6) Uani 1 1 d G U . . .
H60 H 0.082584 0.553399 0.000741 0.111 Uiso 1 1 calc R U . . .
C61 C 0.1729(8) 0.5799(2) 0.0415(6) 0.075(4) Uani 1 1 d G U . . .
H61 H 0.223147 0.568309 0.050338 0.091 Uiso 1 1 calc R U . . .
C66 C 0.2336(10) 0.6464(4) 0.2968(9) 0.071(5) Uani 1 1 d . . . . .
H66 H 0.253963 0.660803 0.322991 0.086 Uiso 1 1 calc R U . . .
N18 N -0.4503(17) 0.7959(4) 1.2596(9) 0.123(7) Uani 1 1 d D U . . .
H18A H -0.388765 0.792513 1.283498 0.147 Uiso 1 1 calc R U . D .
C40 C -0.6756(12) 0.7283(5) 0.7574(9) 0.083(6) Uani 1 1 d . . . . .
H40 H -0.652493 0.742737 0.781979 0.099 Uiso 1 1 calc R U . . .
N19 N -0.4065(9) 0.5969(3) 0.8298(8) 0.067(3) Uani 1 1 d . . . . .
H19A H -0.364467 0.612068 0.835862 0.080 Uiso 1 1 calc R U . . .
C38 C -0.7864(10) 0.6958(5) 0.7445(9) 0.075(5) Uani 1 1 d . . . . .
H38 H -0.840898 0.687349 0.759956 0.090 Uiso 1 1 calc R U . . .
Cl21 Cl -1.0219(12) 0.5173(2) 0.5857(7) 0.237(7) Uani 1 1 d . . . . .
C78 C -0.1097(14) 0.6244(5) 0.4760(9) 0.087(6) Uani 1 1 d . . . . .
C50 C -0.2268(9) 0.6539(5) 0.0957(7) 0.070(5) Uani 1 1 d . . . . .
C7 C -0.5719(9) 0.6780(4) 0.8536(8) 0.071(5) Uani 1 1 d . U . . .
H7A H -0.591151 0.690054 0.816782 0.085 Uiso 1 1 calc R U . . .
H7B H -0.590867 0.660552 0.838739 0.085 Uiso 1 1 calc R U . . .
C42 C -0.8144(11) 0.7275(4) 0.8391(8) 0.068(5) Uani 1 1 d . . . . .
H42A H -0.811224 0.746451 0.839743 0.081 Uiso 1 1 calc R U . . .
H42B H -0.881041 0.722477 0.833683 0.081 Uiso 1 1 calc R U . . .
C9 C -0.4149(10) 0.6999(4) 0.8500(9) 0.067(4) Uani 1 1 d . . . . .
H9 H -0.445856 0.714465 0.830860 0.081 Uiso 1 1 calc R U . . .
C56 C 0.0732(10) 0.6561(4) 0.1324(8) 0.070(5) Uani 1 1 d . . . . .
H56A H 0.090398 0.643750 0.169075 0.084 Uiso 1 1 calc R U . . .
H56B H 0.094365 0.673338 0.147230 0.084 Uiso 1 1 calc R U . . .
C91 C -1.1580(13) 0.7627(4) 1.1778(13) 0.120(9) Uani 1 1 d D U . B 1
H91A H -1.213473 0.763890 1.146618 0.144 Uiso 1 1 calc R U . B 1
H91B H -1.179139 0.759420 1.224998 0.144 Uiso 1 1 calc R U . B 1
C26 C -0.3651(14) 0.6850(6) 0.5127(10) 0.102(6) Uani 1 1 d . U . . .
H26 H -0.368628 0.675473 0.471254 0.122 Uiso 1 1 calc R U . . .
C25 C -0.3934(12) 0.7096(6) 0.5091(9) 0.092(6) Uani 1 1 d . U . . .
C129 C -0.6154(11) 0.6199(4) 0.6885(10) 0.078(5) Uani 1 1 d . . . . .
H129 H -0.663970 0.626555 0.659464 0.094 Uiso 1 1 calc R U . . .
N7 N -0.3127(9) 0.6586(5) 0.2795(7) 0.093(6) Uani 1 1 d . . . . .
H7 H -0.340908 0.663534 0.324044 0.112 Uiso 1 1 calc R U . . .
C90 C -1.0258(7) 0.7313(3) 1.2077(6) 0.089(6) Uani 1 1 d G . . . .
C89 C -1.0514(6) 0.7216(3) 1.2708(6) 0.091(7) Uani 1 1 d G . . . .
H89 H -1.115642 0.721082 1.282662 0.109 Uiso 1 1 calc R U . . .
C88 C -0.9831(8) 0.7125(4) 1.3166(6) 0.107(9) Uani 1 1 d G . . . .
H88 H -1.000670 0.705860 1.359802 0.128 Uiso 1 1 calc R U . . .
C87 C -0.8892(8) 0.7132(3) 1.2993(6) 0.106(8) Uani 1 1 d G . . . .
H87 H -0.842520 0.707048 1.330614 0.127 Uiso 1 1 calc R U . . .
C86 C -0.8635(6) 0.7230(3) 1.2361(6) 0.076(5) Uani 1 1 d G . . . .
H86 H -0.799342 0.723457 1.224287 0.092 Uiso 1 1 calc R U . . .
C85 C -0.9318(8) 0.7320(3) 1.1903(5) 0.073(5) Uani 1 1 d G . . . .
N5 N -0.5377(13) 0.7154(4) 0.4407(8) 0.094(6) Uani 1 1 d . . . . .
H5 H -0.555288 0.718686 0.391585 0.113 Uiso 1 1 calc R U . . .
C63 C 0.3106(10) 0.6062(5) 0.1455(7) 0.074(6) Uani 1 1 d . . . . .
H63A H 0.377675 0.610868 0.151195 0.089 Uiso 1 1 calc R U . . .
H63B H 0.306176 0.587325 0.145493 0.089 Uiso 1 1 calc R U . . .
C12 C -0.3216(11) 0.6579(5) 0.9057(8) 0.072(5) Uani 1 1 d . . . . .
H12 H -0.290282 0.643387 0.924571 0.086 Uiso 1 1 calc R U . . .
C132 C -0.4775(10) 0.6033(4) 0.7762(10) 0.073(5) Uani 1 1 d . . . . .
C65 C 0.2887(12) 0.6386(4) 0.2399(9) 0.076(5) Uani 1 1 d . . . . .
H65 H 0.342891 0.647632 0.226005 0.091 Uiso 1 1 calc R U . . .
C67 C 0.1540(11) 0.6344(5) 0.3149(9) 0.079(6) Uani 1 1 d . . . . .
C96 C -1.0129(11) 0.8196(4) 1.2222(8) 0.129(8) Uani 1 1 d DG U . . .
H96 H -0.979259 0.827153 1.259619 0.155 Uiso 1 1 calc R U . . .
C97 C -1.0548(12) 0.7958(3) 1.2298(7) 0.115(7) Uani 1 1 d G U . . .
H97 H -1.049788 0.787042 1.272449 0.138 Uiso 1 1 calc R U . . .
C92 C -1.1041(10) 0.7848(3) 1.1751(9) 0.116(7) Uani 1 1 d DG U . . .
C93 C -1.1115(10) 0.7976(3) 1.1128(8) 0.120(6) Uani 1 1 d DG U . . .
H93 H -1.145148 0.790022 1.075353 0.144 Uiso 1 1 calc R U . . .
C94 C -1.0696(11) 0.8214(3) 1.1051(7) 0.120(6) Uani 1 1 d DG U . . .
H94 H -1.074619 0.830133 1.062522 0.144 Uiso 1 1 calc R U . . .
C95 C -1.0203(10) 0.8324(3) 1.1599(9) 0.130(7) Uani 1 1 d DG U . . .
C83 C -0.1149(15) 0.6094(7) 0.4162(11) 0.105(9) Uani 1 1 d . . . . .
H83 H -0.097490 0.591835 0.417118 0.127 Uiso 1 1 calc R U . . .
C39 C -0.7590(13) 0.7173(4) 0.7783(8) 0.073(5) Uani 1 1 d . . . . .
C69 C 0.1757(10) 0.6040(4) 0.2269(8) 0.066(4) Uani 1 1 d . . . . .
H69 H 0.155927 0.589110 0.202664 0.079 Uiso 1 1 calc R U . . .
C28 C -0.4331(15) 0.7175(7) 0.4451(10) 0.118(10) Uani 1 1 d . . . . .
H28A H -0.406165 0.706937 0.408346 0.141 Uiso 1 1 calc R U . . .
H28B H -0.415099 0.735510 0.436768 0.141 Uiso 1 1 calc R U . . .
C13 C -0.4216(11) 0.6577(5) 0.8931(7) 0.072(5) Uani 1 1 d . . . . .
H13 H -0.457579 0.643240 0.905713 0.086 Uiso 1 1 calc R U . . .
C49 C -0.3331(9) 0.6547(5) 0.0817(7) 0.070(5) Uani 1 1 d . . . . .
H49A H -0.348615 0.669596 0.051989 0.084 Uiso 1 1 calc R U . . .
H49B H -0.352955 0.638998 0.057099 0.084 Uiso 1 1 calc R U . . .
C6 C -0.6116(7) 0.7111(2) 0.9399(5) 0.066(4) Uani 1 1 d G . . . .
C5 C -0.5281(6) 0.7199(3) 0.9692(6) 0.079(6) Uani 1 1 d G . . . .
H5A H -0.477882 0.708356 0.978150 0.095 Uiso 1 1 calc R U . . .
C4 C -0.5179(7) 0.7457(3) 0.9856(6) 0.093(6) Uani 1 1 d G U . . .
H4A H -0.460790 0.751739 1.005628 0.111 Uiso 1 1 calc R U . . .
C3 C -0.5913(10) 0.7626(2) 0.9725(7) 0.104(8) Uani 1 1 d G U . . .
H3A H -0.584401 0.780245 0.983660 0.124 Uiso 1 1 calc R U . . .
C2 C -0.6749(8) 0.7538(3) 0.9431(7) 0.089(6) Uani 1 1 d G . . . .
H2A H -0.725106 0.765368 0.934213 0.106 Uiso 1 1 calc R U . . .
C1 C -0.6851(6) 0.7280(3) 0.9268(5) 0.075(5) Uani 1 1 d G . . . .
C131 C -0.4566(16) 0.6126(6) 0.7124(12) 0.106(8) Uani 1 1 d . . . . .
H131 H -0.392966 0.613591 0.699401 0.127 Uiso 1 1 calc R U . . .
C37 C -0.7402(13) 0.6850(5) 0.6879(9) 0.088(7) Uani 1 1 d . . . . .
H37 H -0.762280 0.670281 0.664078 0.106 Uiso 1 1 calc R U . . .
N6 N -0.6477(11) 0.6976(4) 0.5418(6) 0.085(5) Uani 1 1 d . . . . .
H6 H -0.713604 0.691041 0.540716 0.102 Uiso 1 1 calc R U . . .
C77 C -0.0667(14) 0.6129(5) 0.5422(10) 0.084(5) Uani 1 1 d . . . . .
H77A H -0.095906 0.621058 0.582212 0.100 Uiso 1 1 calc R U . . .
H77B H -0.081130 0.594363 0.543702 0.100 Uiso 1 1 calc R U . . .
O5G O -0.8734(12) 0.6184(5) 0.6784(12) 0.160(10) Uani 1 1 d . . . C -1
C133 C -0.3428(12) 0.5732(4) 0.8091(11) 0.084(6) Uani 1 1 d . . . . .
H13A H -0.323548 0.575221 0.760982 0.100 Uiso 1 1 calc R U . . .
H13B H -0.285324 0.573021 0.838528 0.100 Uiso 1 1 calc R U . . .
C167 C -0.8912(14) 0.5688(6) 0.8205(13) 0.107(8) Uani 1 1 d . . . . .
H167 H -0.946435 0.573400 0.843923 0.128 Uiso 1 1 calc R U . . .
C35 C -0.6046(12) 0.6883(5) 0.6090(7) 0.091(7) Uani 1 1 d . . . . .
H35A H -0.607632 0.669346 0.610518 0.110 Uiso 1 1 calc R U . . .
H35B H -0.537766 0.693342 0.611553 0.110 Uiso 1 1 calc R U . . .
C10 C -0.3200(10) 0.7013(5) 0.8639(9) 0.076(5) Uani 1 1 d . . . . .
H10 H -0.286414 0.716721 0.856332 0.091 Uiso 1 1 calc R U . . .
C27 C -0.3299(12) 0.6716(6) 0.5732(8) 0.092(6) Uani 1 1 d . U . . .
H27 H -0.311208 0.654156 0.575134 0.111 Uiso 1 1 calc R U . . .
C165 C -0.7225(12) 0.5618(4) 0.8214(10) 0.079(5) Uani 1 1 d . . . . .
C84 C -0.2125(12) 0.6583(5) 0.2898(11) 0.086(6) Uani 1 1 d . . . . .
H84A H -0.189523 0.676165 0.288182 0.103 Uiso 1 1 calc R U . . .
H84B H -0.184650 0.649020 0.250937 0.103 Uiso 1 1 calc R U . . .
C118 C -0.4347(9) 0.7986(2) 1.1876(6) 0.100(4) Uani 1 1 d DG U . D -1
C113 C -0.4703(7) 0.8204(2) 1.1555(6) 0.088(3) Uani 1 1 d DG U . D -1
C114 C -0.4535(9) 0.8247(2) 1.0866(6) 0.108(4) Uani 1 1 d G U . D -1
H114 H -0.477809 0.839610 1.064640 0.130 Uiso 1 1 calc R U . D -1
C115 C -0.4011(11) 0.8072(2) 1.0497(6) 0.121(5) Uani 1 1 d G U . D -1
H115 H -0.389645 0.810198 1.002604 0.145 Uiso 1 1 calc R U . D -1
C116 C -0.3656(10) 0.7854(2) 1.0818(7) 0.121(5) Uani 1 1 d G U . D -1
H116 H -0.329775 0.773487 1.056607 0.145 Uiso 1 1 calc R U . D -1
C117 C -0.3824(9) 0.7811(2) 1.1507(7) 0.118(5) Uani 1 1 d G U . D -1
H117 H -0.358071 0.766188 1.172647 0.142 Uiso 1 1 calc R U . D -1
C119 C -0.5099(13) 0.7721(5) 1.2636(17) 0.130(11) Uani 1 1 d D . . . .
H11A H -0.472133 0.757807 1.245392 0.157 Uiso 1 1 calc R U . . .
H11B H -0.518765 0.768493 1.312802 0.157 Uiso 1 1 calc R U . . .
C23 C -0.3553(13) 0.7139(5) 0.6298(9) 0.077(5) Uani 1 1 d . . . . .
H23 H -0.352316 0.724051 0.670239 0.093 Uiso 1 1 calc R U . . .
C112 C -0.6344(15) 0.8372(5) 1.1758(14) 0.130(7) Uani 1 1 d D U . . .
H11C H -0.638988 0.840233 1.125755 0.156 Uiso 1 1 calc R U . . .
H11D H -0.660335 0.819946 1.184318 0.156 Uiso 1 1 calc R U . . .
C81 C -0.1776(12) 0.6467(6) 0.3534(9) 0.092(5) Uani 1 1 d . U . . .
C126 C -0.8687(12) 0.7697(3) 1.1300(10) 0.085(6) Uani 1 1 d D . . . .
H12B H -0.861770 0.776687 1.083165 0.102 Uiso 1 1 calc R U . . .
H12C H -0.912752 0.780924 1.154406 0.102 Uiso 1 1 calc R U . . .
Cl15 Cl -0.9594(17) 0.9135(5) 1.0476(13) 0.351(12) Uani 1 1 d . U . . .
O1G O -0.9115(18) 0.6320(7) 0.7950(14) 0.110(14) Uani 0.56(5) 1 d . . . E 1
C162 C -0.9006(13) 0.5610(4) 0.7559(12) 0.084(5) Uani 1 1 d . . . . .
C137 C -0.4846(12) 0.5018(3) 0.8298(12) 0.123(9) Uani 1 1 d G . . . .
C136 C -0.4858(12) 0.5144(3) 0.7670(10) 0.113(7) Uani 1 1 d G U . . .
H136 H -0.518131 0.507097 0.728647 0.136 Uiso 1 1 calc R U . . .
C135 C -0.4398(12) 0.5377(3) 0.7603(7) 0.116(7) Uani 1 1 d G U . . .
H135 H -0.440615 0.546305 0.717402 0.139 Uiso 1 1 calc R U . . .
C134 C -0.3925(9) 0.5484(3) 0.8164(9) 0.088(5) Uani 1 1 d G U . . .
C139 C -0.3913(11) 0.5358(4) 0.8792(7) 0.131(10) Uani 1 1 d G U . . .
H139 H -0.358986 0.543137 0.917542 0.158 Uiso 1 1 calc R U . . .
C138 C -0.4373(14) 0.5125(4) 0.8859(9) 0.154(14) Uani 1 1 d G U . . .
H138 H -0.436500 0.503928 0.928788 0.185 Uiso 1 1 calc R U . . .
C130 C -0.5250(13) 0.6202(4) 0.6677(12) 0.084(5) Uani 1 1 d . . . . .
H130 H -0.510129 0.625630 0.622713 0.101 Uiso 1 1 calc R U . . .
C163 C -0.8200(16) 0.5538(4) 0.7204(13) 0.096(7) Uani 1 1 d . . . . .
H163 H -0.824932 0.549271 0.673339 0.115 Uiso 1 1 calc R U . . .
C166 C -0.8038(13) 0.5707(4) 0.8570(10) 0.077(5) Uani 1 1 d . . . . .
H166 H -0.799345 0.577537 0.902098 0.093 Uiso 1 1 calc R U . . .
N21 N -1.0413(13) 0.5372(3) 0.7294(9) 0.106(6) Uani 1 1 d D U . . .
H21 H -1.104115 0.539401 0.706462 0.127 Uiso 1 1 calc R U . . .
C164 C -0.7334(15) 0.5534(4) 0.7542(11) 0.084(6) Uani 1 1 d . . . . .
H164 H -0.680300 0.547259 0.730774 0.101 Uiso 1 1 calc R U . . .
C140 C -0.531(2) 0.4742(6) 0.838(2) 0.167(13) Uani 1 1 d D U . . .
H14C H -0.559088 0.472838 0.883433 0.200 Uiso 1 1 calc R U . . .
H14D H -0.581764 0.472160 0.802694 0.200 Uiso 1 1 calc R U . . .
C68 C 0.1246(11) 0.6127(4) 0.2811(8) 0.070(5) Uani 1 1 d . . . . .
H68 H 0.070077 0.603778 0.294882 0.084 Uiso 1 1 calc R U . . .
C72 C 0.2097(10) 0.5927(3) 0.4227(7) 0.111(6) Uani 1 1 d G . . . .
H72 H 0.252649 0.599674 0.391236 0.133 Uiso 1 1 calc R U . . .
C71 C 0.1507(10) 0.6088(3) 0.4586(7) 0.086(4) Uani 1 1 d G . . . .
C76 C 0.0879(9) 0.5986(3) 0.5047(7) 0.094(5) Uani 1 1 d G . . . .
C75 C 0.0840(11) 0.5723(3) 0.5148(7) 0.104(5) Uani 1 1 d G . . . .
H75 H 0.041046 0.565275 0.546273 0.125 Uiso 1 1 calc R U . . .
C74 C 0.1430(14) 0.5562(3) 0.4789(9) 0.139(9) Uani 1 1 d G . . . .
H74 H 0.140316 0.538171 0.485831 0.167 Uiso 1 1 calc R U . . .
C73 C 0.2058(13) 0.5664(3) 0.4329(8) 0.121(7) Uani 1 1 d G . . . .
H73 H 0.246118 0.555370 0.408312 0.145 Uiso 1 1 calc R U . . .
C44 C -0.3705(8) 0.6147(3) 0.2995(4) 0.106(5) Uani 1 1 d G U . . .
H44 H -0.351797 0.615847 0.346409 0.127 Uiso 1 1 calc R U . . .
C45 C -0.4097(9) 0.5922(3) 0.2740(7) 0.106(5) Uani 1 1 d G U . . .
H45 H -0.417810 0.577927 0.303475 0.127 Uiso 1 1 calc R U . . .
C46 C -0.4372(8) 0.5905(2) 0.2053(7) 0.097(7) Uani 1 1 d G . . . .
H46 H -0.463952 0.575134 0.187865 0.116 Uiso 1 1 calc R U . . .
C47 C -0.4253(8) 0.6114(3) 0.1621(5) 0.085(6) Uani 1 1 d G . . . .
H47 H -0.444082 0.610261 0.115189 0.102 Uiso 1 1 calc R U . . .
C48 C -0.3861(7) 0.6339(2) 0.1876(5) 0.083(6) Uani 1 1 d G . . . .
C43 C -0.3587(7) 0.6356(2) 0.2563(5) 0.074(5) Uani 1 1 d G . . . .
Pd8 Pd -0.9718(4) 0.91366(8) 1.1656(3) 0.256(3) Uani 1 1 d D U . . .
Pd12 Pd -0.5284(3) 0.42002(8) 0.8392(3) 0.238(2) Uani 1 1 d D U . . .
C24 C -0.3870(13) 0.7238(5) 0.5709(11) 0.088(6) Uani 1 1 d . . . . .
H24 H -0.406304 0.741242 0.570282 0.105 Uiso 1 1 calc R U . . .
C161 C -0.9938(19) 0.5615(5) 0.7170(16) 0.119(9) Uani 1 1 d D U . . .
H16C H -1.032569 0.575931 0.733038 0.143 Uiso 1 1 calc R U . . .
H16D H -0.983452 0.563738 0.667332 0.143 Uiso 1 1 calc R U . . .
Cl23 Cl -0.6142(10) 0.38025(19) 0.8409(10) 0.252(7) Uani 1 1 d . U . . .
Cl24 Cl -0.5133(11) 0.4270(3) 0.9593(8) 0.273(6) Uani 1 1 d D U . . .
C33 C -0.7132(11) 0.7398(4) 0.5625(7) 0.118(8) Uani 1 1 d G . . . .
H33 H -0.755840 0.732829 0.594196 0.141 Uiso 1 1 calc R U . . .
C34 C -0.6541(11) 0.7237(3) 0.5267(7) 0.096(6) Uani 1 1 d G . . . .
C29 C -0.5917(10) 0.7339(4) 0.4803(7) 0.105(6) Uani 1 1 d G . . . .
C30 C -0.5883(14) 0.7602(4) 0.4698(9) 0.133(9) Uani 1 1 d G . . . .
H30 H -0.545601 0.767172 0.438083 0.160 Uiso 1 1 calc R U . . .
C31 C -0.6473(18) 0.7763(3) 0.5056(11) 0.168(14) Uani 1 1 d G . . . .
H31 H -0.645005 0.794276 0.498406 0.202 Uiso 1 1 calc R U . . .
C32 C -0.7098(15) 0.7661(4) 0.5520(9) 0.156(12) Uani 1 1 d G . . . .
H32 H -0.750124 0.777105 0.576463 0.187 Uiso 1 1 calc R U . . .
C104 C -1.042(2) 0.8935(6) 1.285(2) 0.221(12) Uani 1 1 d G U . . .
C99 C -1.088(3) 0.8789(7) 1.2357(15) 0.185(10) Uani 1 1 d G U . . .
C100 C -1.154(2) 0.8608(6) 1.2548(17) 0.183(11) Uani 1 1 d G U . . .
H100 H -1.186075 0.850814 1.220798 0.220 Uiso 1 1 calc R U . . .
C101 C -1.174(2) 0.8574(6) 1.324(2) 0.214(13) Uani 1 1 d G U . . .
H101 H -1.219651 0.845092 1.336631 0.256 Uiso 1 1 calc R U . . .
C102 C -1.128(3) 0.8721(8) 1.3733(14) 0.232(14) Uani 1 1 d G U . . .
H102 H -1.141871 0.869734 1.420376 0.278 Uiso 1 1 calc R U . . .
C103 C -1.062(3) 0.8901(7) 1.354(2) 0.242(14) Uani 1 1 d G U . . .
H103 H -1.030514 0.900099 1.388289 0.291 Uiso 1 1 calc R U . . .
C109 C -0.6951(14) 0.8558(3) 1.2090(11) 0.141(6) Uani 1 1 d DG U . . .
C110 C -0.7498(18) 0.8484(4) 1.2636(11) 0.155(7) Uani 1 1 d DG U . . .
H110 H -0.745075 0.831457 1.281137 0.186 Uiso 1 1 calc R U . . .
C111 C -0.8114(16) 0.8657(5) 1.2925(11) 0.165(7) Uani 1 1 d G U . . .
H111 H -0.848843 0.860621 1.329776 0.198 Uiso 1 1 calc R U . . .
C106 C -0.8184(14) 0.8905(5) 1.2668(13) 0.176(8) Uani 1 1 d DG U . . .
C107 C -0.7636(19) 0.8979(3) 1.2122(15) 0.20(2) Uani 1 1 d G . . . .
H107 H -0.768370 0.914843 1.194647 0.245 Uiso 1 1 calc R U . . .
C108 C -0.7020(17) 0.8806(4) 1.1833(13) 0.168(14) Uani 1 1 d DG . . . .
H108 H -0.664602 0.885679 1.146007 0.202 Uiso 1 1 calc R U . . .
O3G O -0.629(2) 0.7178(5) 0.3131(14) 0.204(14) Uani 1 1 d . . . F -1
N22 N -0.9568(15) 0.4935(4) 0.7898(9) 0.125(5) Uani 1 1 d D U . . .
H22 H -0.974767 0.475137 0.796540 0.150 Uiso 1 1 calc R U . . .
C147 C -0.6272(19) 0.4178(5) 0.7034(18) 0.205(9) Uani 1 1 d D U . . .
H14E H -0.652091 0.400686 0.714676 0.246 Uiso 1 1 calc R U . . .
H14F H -0.623219 0.419392 0.653022 0.246 Uiso 1 1 calc R U . . .
N15 N -1.036(3) 0.8800(4) 1.171(3) 0.236(7) Uani 1 1 d D U . . .
H15 H -1.086290 0.880753 1.133728 0.284 Uiso 1 1 calc R U . . .
C9G C -0.633(5) 0.5548(11) 1.283(3) 0.204(10) Uani 0.6 1 d D U P G 1
H9GA H -0.612832 0.560749 1.327233 0.244 Uiso 0.6 1 calc R U P G 1
H9GB H -0.679303 0.564095 1.257787 0.244 Uiso 0.6 1 calc R U P G 1
C98 C -0.9766(16) 0.8567(3) 1.1524(15) 0.139(8) Uani 1 1 d D U . . .
H98A H -0.957143 0.858463 1.104192 0.167 Uiso 1 1 calc R U . . .
H98B H -0.918958 0.856969 1.181598 0.167 Uiso 1 1 calc R U . . .
N16 N -0.975(2) 0.9169(8) 1.2673(13) 0.209(11) Uani 1 1 d D U . . .
H16E H -0.998289 0.933860 1.283562 0.251 Uiso 1 1 calc R U . . .
C154 C -0.8617(18) 0.4972(5) 0.8168(15) 0.130(6) Uani 1 1 d D U . . .
H15A H -0.859461 0.495279 0.867314 0.156 Uiso 1 1 calc R U . . .
H15B H -0.838384 0.514508 0.805030 0.156 Uiso 1 1 calc R U . . .
C151 C -0.8035(16) 0.4767(4) 0.7830(13) 0.154(8) Uani 1 1 d DG U . . .
C150 C -0.8102(17) 0.4518(5) 0.8076(14) 0.170(9) Uani 1 1 d G U . . .
H150 H -0.854221 0.447777 0.841805 0.205 Uiso 1 1 calc R U . . .
C149 C -0.7526(18) 0.4327(3) 0.7820(14) 0.191(10) Uani 1 1 d DG U . . .
H149 H -0.757267 0.415694 0.798850 0.229 Uiso 1 1 calc R U . . .
C148 C -0.6883(14) 0.4385(3) 0.7319(12) 0.193(9) Uani 1 1 d DG U . . .
C153 C -0.6815(17) 0.4634(4) 0.7074(13) 0.187(10) Uani 1 1 d DG U . . .
H153 H -0.637514 0.467424 0.673111 0.225 Uiso 1 1 calc R U . . .
C152 C -0.739(2) 0.4825(3) 0.7329(14) 0.167(9) Uani 1 1 d G U . . .
H152 H -0.734466 0.499507 0.716066 0.201 Uiso 1 1 calc R U . . .
N23 N -0.5330(15) 0.4219(4) 0.7372(12) 0.198(5) Uani 1 1 d D U . . .
H23A H -0.505780 0.404693 0.727631 0.238 Uiso 1 1 calc R U . . .
N24 N -0.4592(15) 0.4529(3) 0.8293(13) 0.180(5) Uani 1 1 d D U . . .
H24A H -0.409346 0.454344 0.865995 0.216 Uiso 1 1 calc R U . . .
C105 C -0.881(2) 0.9098(7) 1.295(2) 0.184(8) Uani 1 1 d D U . . .
H10B H -0.844139 0.925912 1.297155 0.220 Uiso 1 1 calc R U . . .
H10C H -0.890252 0.904710 1.343634 0.220 Uiso 1 1 calc R U . . .
C141 C -0.4163(16) 0.4544(4) 0.7609(11) 0.167(7) Uani 1 1 d DG U . . .
C146 C -0.4534(15) 0.4379(4) 0.7115(11) 0.216(12) Uani 1 1 d DG U . . .
C145 C -0.413(2) 0.4363(5) 0.6476(11) 0.237(14) Uani 1 1 d DG U . . .
H145 H -0.438046 0.425000 0.613786 0.285 Uiso 1 1 calc R U . . .
C144 C -0.335(2) 0.4512(6) 0.6330(13) 0.224(14) Uani 1 1 d G U . . .
H144 H -0.307185 0.450132 0.589334 0.269 Uiso 1 1 calc R U . . .
C143 C -0.2979(17) 0.4678(5) 0.6824(15) 0.190(11) Uani 1 1 d G U . . .
H143 H -0.244767 0.477973 0.672506 0.227 Uiso 1 1 calc R U . . .
C142 C -0.3386(16) 0.4694(4) 0.7464(14) 0.217(13) Uani 1 1 d DG U . . .
H142 H -0.313209 0.480682 0.780133 0.260 Uiso 1 1 calc R U . . .
C5G C -0.627(3) 0.5225(13) 1.184(2) 0.214(8) Uani 0.6 1 d D U P G 1
H5G H -0.618685 0.538559 1.157332 0.257 Uiso 0.6 1 calc R U P G 1
C8G C -0.592(3) 0.5310(9) 1.254(2) 0.213(8) Uani 0.6 1 d D U P G 1
C4G C -0.732(3) 0.5191(16) 1.178(2) 0.211(8) Uani 0.6 1 d D U P G 1
H4GA H -0.762702 0.535184 1.192512 0.253 Uiso 0.6 1 calc R U P G 1
H4GB H -0.751280 0.505381 1.209938 0.253 Uiso 0.6 1 calc R U P G 1
C10G C -0.519(4) 0.5139(13) 1.287(3) 0.211(10) Uani 0.6 1 d D U P G 1
H10D H -0.457757 0.517937 1.267794 0.317 Uiso 0.6 1 calc R U P G 1
H10E H -0.534773 0.495965 1.276479 0.317 Uiso 0.6 1 calc R U P G 1
H10F H -0.517224 0.516505 1.336263 0.317 Uiso 0.6 1 calc R U P G 1
C6G C -0.555(4) 0.5049(14) 1.150(2) 0.215(8) Uani 0.6 1 d D U P G 1
H6GA H -0.557095 0.487718 1.171410 0.258 Uiso 0.6 1 calc R U P G 1
H6GB H -0.491282 0.511962 1.157761 0.258 Uiso 0.6 1 calc R U P G 1
C2G C -0.681(3) 0.5101(11) 1.057(2) 0.178(12) Uani 0.6 1 d D . P G 1
C3G C -0.765(3) 0.5122(15) 1.104(2) 0.203(8) Uani 0.6 1 d D U P G 1
H3G H -0.828253 0.509618 1.089504 0.244 Uiso 0.6 1 calc R U P G 1
C1G C -0.707(4) 0.5040(17) 0.981(2) 0.22(3) Uani 0.6 1 d D . P G 1
H1GA H -0.719339 0.520020 0.956148 0.332 Uiso 0.6 1 calc R U P G 1
H1GB H -0.763810 0.493337 0.979264 0.332 Uiso 0.6 1 calc R U P G 1
H1GC H -0.655490 0.494845 0.960012 0.332 Uiso 0.6 1 calc R U P G 1
C7G C -0.576(4) 0.5025(18) 1.072(2) 0.230(16) Uani 0.6 1 d D . P G 1
H7GA H -0.564811 0.484714 1.056754 0.277 Uiso 0.6 1 calc R U P G 1
H7GB H -0.533773 0.513969 1.046409 0.277 Uiso 0.6 1 calc R U P G 1
O4G O -0.195(2) 0.8797(8) 1.080(2) 0.136(12) Uani 0.5 1 d . U P . .
O2G O -0.5893(13) 0.7027(6) 1.1876(13) 0.163(10) Uani 1 1 d . . . H 1
N17 N -0.5307(13) 0.8367(4) 1.1964(6) 0.116(5) Uani 1 1 d D U . . .
H17A H -0.507245 0.854616 1.190392 0.139 Uiso 1 1 calc R U . D .
O6G O -0.808(8) 0.499(2) 1.039(6) 0.27(4) Uani 0.4 1 d . U P G -1

loop_
_atom_site_aniso_label
_atom_site_aniso_U_11
_atom_site_aniso_U_22
_atom_site_aniso_U_33
_atom_site_aniso_U_23
_atom_site_aniso_U_13
_atom_site_aniso_U_12
Pd1 0.0226(4) 0.1076(10) 0.0548(5) -0.0008(6) 0.0067(3) 0.0051(5)
Pd4 0.0235(5) 0.1053(10) 0.0550(5) -0.0010(6) 0.0062(3) 0.0045(5)
Pd2 0.0305(5) 0.1278(13) 0.0609(6) -0.0053(6) 0.0102(4) 0.0011(6)
Pd6 0.0314(5) 0.1340(14) 0.0605(6) -0.0061(6) 0.0091(4) 0.0020(6)
Pd10 0.0398(6) 0.1086(12) 0.0798(8) -0.0028(7) 0.0104(5) 0.0083(7)
Pd3 0.0490(7) 0.1521(15) 0.0519(6) 0.0016(7) 0.0024(4) 0.0173(8)
Pd5 0.0463(6) 0.1527(15) 0.0528(6) 0.0019(7) 0.0032(4) 0.0183(8)
Pd7 0.0363(6) 0.1144(12) 0.0841(8) -0.0074(7) 0.0107(5) 0.0098(7)
Pd11 0.162(2) 0.1115(18) 0.149(2) 0.0032(14) -0.0191(17) -0.0304(16)
Pd9 0.216(3) 0.114(2) 0.161(2) 0.0117(16) -0.047(2) -0.049(2)
Cl10 0.0212(14) 0.128(4) 0.079(2) 0.014(2) 0.0011(13) 0.0036(19)
Cl9 0.0388(18) 0.113(4) 0.061(2) -0.004(2) 0.0086(14) 0.008(2)
Cl2 0.0352(17) 0.103(3) 0.064(2) -0.0025(19) 0.0111(14) 0.0064(19)
Cl13 0.056(2) 0.127(4) 0.076(2) -0.005(2) 0.0123(18) 0.028(3)
Cl6 0.046(2) 0.152(5) 0.080(3) 0.009(3) 0.0032(18) 0.014(3)
Cl20 0.048(2) 0.124(4) 0.078(3) 0.003(2) 0.0130(17) 0.009(2)
Cl1 0.0233(15) 0.129(4) 0.076(2) 0.010(2) 0.0016(13) 0.003(2)
Cl4 0.055(2) 0.143(5) 0.089(3) -0.021(3) 0.014(2) -0.013(3)
Cl8 0.073(3) 0.126(5) 0.082(3) 0.007(3) 0.010(2) 0.009(3)
Cl12 0.058(2) 0.180(6) 0.057(2) -0.017(3) 0.0056(17) 0.009(3)
Cl5 0.050(2) 0.172(6) 0.061(2) -0.013(3) 0.0066(16) 0.010(3)
Cl14 0.043(2) 0.134(5) 0.109(4) -0.005(3) -0.003(2) 0.010(3)
Cl19 0.046(2) 0.154(6) 0.101(3) -0.004(3) -0.002(2) 0.011(3)
Cl11 0.058(3) 0.148(5) 0.075(3) 0.008(3) 0.0006(19) 0.022(3)
Cl7 0.056(3) 0.139(5) 0.086(3) -0.024(3) 0.011(2) -0.003(3)
Cl3 0.085(3) 0.120(5) 0.080(3) 0.008(3) 0.005(2) 0.015(3)
N11 0.045(7) 0.18(2) 0.050(7) 0.012(9) 0.009(5) 0.030(9)
C41 0.055(10) 0.15(2) 0.056(9) -0.005(11) 0.010(7) -0.008(12)
Cl17 0.326(19) 0.170(10) 0.208(12) -0.054(9) 0.058(13) -0.005(11)
C155 0.101(4) 0.102(4) 0.103(4) 0.0002(14) 0.0026(14) -0.0020(14)
C160 0.110(4) 0.110(4) 0.112(4) 0.0000(14) 0.0020(14) 0.0009(14)
C159 0.069(11) 0.161(12) 0.142(9) -0.018(8) -0.007(8) 0.016(10)
C158 0.092(13) 0.157(13) 0.138(9) -0.032(10) 0.002(9) -0.020(10)
C157 0.124(17) 0.190(16) 0.129(11) -0.006(10) 0.018(11) 0.003(12)
C156 0.120(16) 0.174(15) 0.111(7) 0.020(8) 0.012(8) 0.013(12)
N4 0.029(6) 0.120(13) 0.072(8) -0.012(8) 0.013(5) -0.007(7)
C22 0.054(10) 0.15(2) 0.063(10) 0.004(11) -0.008(7) -0.014(12)
N20 0.032(6) 0.114(13) 0.073(8) 0.009(8) 0.015(5) -0.002(7)
N3 0.021(5) 0.130(13) 0.061(7) 0.010(8) 0.006(4) 0.011(7)
Cl18 0.52(3) 0.229(15) 0.204(13) 0.085(11) -0.180(17) -0.149(18)
N9 0.035(6) 0.097(11) 0.046(6) -0.004(6) 0.016(4) -0.005(6)
C20 0.024(5) 0.109(8) 0.058(6) 0.015(6) 0.012(4) 0.004(6)
C19 0.075(12) 0.122(13) 0.071(10) 0.021(8) -0.006(8) 0.011(10)
C18 0.068(11) 0.120(13) 0.107(11) 0.021(11) 0.016(9) 0.000(10)
C17 0.059(11) 0.121(14) 0.109(11) -0.010(10) 0.012(9) -0.008(11)
C16 0.084(13) 0.146(14) 0.052(8) -0.022(7) 0.015(8) 0.000(11)
C15 0.027(6) 0.117(10) 0.064(7) 0.002(7) 0.009(5) 0.018(6)
C54 0.022(6) 0.107(13) 0.056(7) -0.004(8) 0.006(5) 0.000(7)
Cl22 0.237(12) 0.115(6) 0.208(10) -0.007(6) 0.002(9) -0.061(7)
C55 0.021(6) 0.125(15) 0.059(8) 0.005(9) 0.004(5) 0.000(8)
C128 0.051(10) 0.16(2) 0.070(11) -0.007(12) -0.003(8) 0.010(12)
N1 0.023(5) 0.116(13) 0.065(7) -0.007(7) 0.011(5) 0.006(6)
N12 0.046(7) 0.177(19) 0.047(7) 0.003(8) 0.005(5) 0.027(9)
N2 0.039(6) 0.121(14) 0.048(6) 0.001(7) 0.012(5) 0.006(7)
N14 0.028(7) 0.25(3) 0.113(14) 0.030(15) 0.016(7) 0.044(11)
C70 0.042(8) 0.131(17) 0.061(9) 0.010(9) 0.006(6) 0.018(9)
C80 0.041(8) 0.119(15) 0.064(9) -0.016(9) -0.004(6) 0.010(9)
C36 0.039(9) 0.16(2) 0.063(10) 0.012(11) 0.011(7) 0.017(11)
C124 0.064(12) 0.13(2) 0.096(15) -0.004(13) 0.000(10) 0.020(13)
C125 0.103(12) 0.098(12) 0.097(11) -0.003(9) -0.003(9) -0.007(10)
C120 0.103(12) 0.103(12) 0.103(11) 0.008(10) -0.016(10) -0.014(10)
C121 0.044(10) 0.093(16) 0.15(2) -0.024(14) 0.001(10) -0.005(10)
C122 0.031(9) 0.23(3) 0.14(2) 0.06(2) 0.015(10) -0.026(14)
C123 0.071(12) 0.104(16) 0.078(12) 0.004(10) 0.006(9) 0.012(11)
C52 0.042(9) 0.118(16) 0.060(9) 0.003(9) 0.014(6) 0.017(9)
C21 0.036(8) 0.17(2) 0.075(10) -0.012(13) -0.013(7) 0.011(11)
C51 0.048(9) 0.096(14) 0.062(9) 0.003(8) 0.017(7) 0.002(9)
C127 0.048(9) 0.083(13) 0.091(12) -0.011(9) 0.019(8) 0.005(9)
C79 0.040(8) 0.14(2) 0.089(12) -0.019(12) 0.011(8) 0.011(10)
Cl16 0.261(15) 0.214(14) 0.37(2) 0.029(13) 0.096(15) 0.067(12)
C11 0.029(5) 0.136(16) 0.048(7) -0.011(9) 0.012(5) -0.001(10)
N10 0.041(7) 0.083(10) 0.063(7) -0.002(6) 0.012(5) 0.012(6)
C8 0.022(5) 0.100(13) 0.069(8) -0.002(9) 0.007(5) 0.012(8)
N8 0.032(6) 0.130(13) 0.055(6) 0.007(8) 0.010(5) 0.005(8)
N13 0.062(9) 0.076(11) 0.084(9) -0.005(7) 0.019(7) 0.018(8)
C168 0.046(9) 0.090(15) 0.091(12) -0.005(10) 0.004(8) -0.017(9)
C82 0.039(6) 0.166(16) 0.071(7) -0.007(9) -0.010(5) 0.004(7)
C14 0.032(5) 0.162(19) 0.047(7) 0.004(10) 0.004(5) 0.002(10)
C64 0.032(7) 0.118(16) 0.055(8) 0.005(9) 0.008(6) -0.002(8)
C53 0.038(7) 0.107(13) 0.047(7) 0.007(8) 0.008(5) -0.004(9)
C62 0.051(6) 0.109(10) 0.066(7) 0.002(7) 0.006(5) 0.009(7)
C57 0.030(7) 0.098(14) 0.057(8) -0.004(8) 0.007(5) 0.008(7)
C58 0.020(6) 0.124(17) 0.070(9) -0.007(9) 0.006(5) -0.006(8)
C59 0.048(9) 0.14(2) 0.080(11) 0.004(12) 0.008(8) -0.036(8)
C60 0.084(12) 0.075(13) 0.120(16) -0.013(11) 0.040(11) -0.029(8)
C61 0.051(6) 0.109(10) 0.066(7) 0.002(7) 0.006(5) 0.009(7)
C66 0.036(7) 0.104(14) 0.075(10) -0.007(9) 0.012(6) 0.004(8)
N18 0.123(7) 0.123(7) 0.123(7) 0.0004(14) 0.0023(14) -0.0004(14)
C40 0.054(10) 0.139(19) 0.056(9) 0.022(10) 0.016(7) 0.013(11)
N19 0.043(7) 0.058(8) 0.099(10) -0.005(7) 0.004(6) 0.012(5)
C38 0.026(7) 0.127(17) 0.072(10) 0.016(10) 0.001(6) -0.003(8)
Cl21 0.37(2) 0.115(7) 0.222(12) 0.020(7) -0.109(13) -0.084(9)
C78 0.058(10) 0.14(2) 0.062(10) -0.014(11) -0.001(8) -0.020(12)
C50 0.027(6) 0.135(17) 0.049(7) 0.000(9) 0.006(5) 0.001(9)
C7 0.019(5) 0.128(15) 0.066(8) -0.017(9) 0.020(5) 0.001(8)
C42 0.039(8) 0.104(14) 0.061(9) 0.006(8) 0.007(6) 0.006(8)
C9 0.030(7) 0.093(13) 0.078(10) -0.004(9) 0.008(6) -0.006(8)
C56 0.039(7) 0.105(14) 0.066(9) 0.004(9) 0.001(6) 0.002(9)
C91 0.056(12) 0.21(3) 0.097(15) -0.004(17) 0.030(11) 0.007(14)
C26 0.058(8) 0.184(17) 0.063(7) -0.016(9) 0.007(6) 0.019(10)
C25 0.048(8) 0.171(18) 0.057(8) -0.016(10) 0.007(7) 0.017(10)
C129 0.047(9) 0.108(16) 0.081(11) 0.019(10) 0.011(8) 0.010(9)
N7 0.038(7) 0.179(19) 0.062(8) -0.024(10) 0.012(6) 0.011(10)
C90 0.066(12) 0.127(19) 0.074(11) 0.000(11) 0.013(9) 0.026(12)
C89 0.035(8) 0.14(2) 0.098(13) 0.015(12) 0.011(8) -0.025(10)
C88 0.071(13) 0.18(3) 0.066(11) 0.027(13) -0.006(9) 0.023(14)
C87 0.101(17) 0.14(2) 0.077(13) 0.010(13) 0.034(12) 0.020(16)
C86 0.056(10) 0.083(13) 0.092(12) -0.011(9) 0.024(9) 0.000(9)
C85 0.040(8) 0.107(15) 0.073(10) -0.014(9) 0.012(7) 0.006(9)
N5 0.092(12) 0.138(16) 0.052(8) -0.006(9) -0.002(7) -0.004(11)
C63 0.032(7) 0.145(18) 0.046(7) 0.015(9) 0.003(5) 0.011(9)
C12 0.040(8) 0.115(15) 0.062(8) -0.004(9) 0.011(6) 0.018(10)
C132 0.037(8) 0.087(13) 0.095(12) 0.026(9) 0.014(7) -0.011(8)
C65 0.045(9) 0.113(17) 0.071(10) 0.017(10) 0.010(7) 0.003(10)
C67 0.036(8) 0.136(19) 0.064(9) 0.018(10) -0.001(6) 0.018(10)
C96 0.104(15) 0.16(2) 0.121(14) 0.004(15) 0.021(12) 0.049(15)
C97 0.087(13) 0.153(18) 0.107(12) -0.007(12) 0.032(10) 0.051(12)
C92 0.089(14) 0.162(19) 0.098(12) 0.004(13) 0.043(10) 0.047(13)
C93 0.081(11) 0.140(16) 0.140(13) 0.004(12) 0.011(9) 0.049(11)
C94 0.081(11) 0.140(16) 0.140(13) 0.004(12) 0.011(9) 0.049(11)
C95 0.132(12) 0.117(11) 0.141(11) 0.006(9) 0.015(9) 0.016(10)
C83 0.064(12) 0.18(3) 0.073(12) -0.022(14) -0.002(9) 0.002(14)
C39 0.067(11) 0.103(15) 0.050(8) 0.005(8) 0.006(7) 0.012(10)
C69 0.041(8) 0.097(13) 0.060(8) -0.003(8) 0.015(6) -0.002(8)
C28 0.069(13) 0.22(3) 0.060(11) 0.003(14) 0.012(9) 0.027(16)
C13 0.043(8) 0.122(16) 0.050(7) -0.008(9) 0.004(6) 0.013(10)
C49 0.030(6) 0.134(16) 0.047(7) -0.010(9) 0.006(5) 0.005(9)
C6 0.051(9) 0.100(14) 0.047(7) -0.001(8) 0.004(6) 0.008(9)
C5 0.048(9) 0.133(19) 0.056(9) -0.009(9) 0.013(6) -0.021(10)
C4 0.076(13) 0.106(18) 0.098(14) 0.006(12) 0.025(11) -0.002(11)
C3 0.056(11) 0.15(2) 0.111(16) 0.009(14) 0.027(10) 0.011(11)
C2 0.088(14) 0.095(15) 0.084(12) -0.006(10) 0.038(11) -0.003(11)
C1 0.025(6) 0.137(17) 0.062(9) -0.007(9) 0.010(6) -0.001(8)
C131 0.077(14) 0.15(2) 0.087(14) 0.024(14) 0.016(11) 0.033(14)
C37 0.060(11) 0.14(2) 0.070(10) -0.017(11) 0.007(8) 0.011(11)
N6 0.078(10) 0.137(15) 0.041(6) 0.008(8) 0.015(6) 0.027(10)
C77 0.071(12) 0.104(15) 0.075(11) 0.000(10) 0.001(9) -0.021(11)
O5G 0.076(10) 0.21(2) 0.19(2) 0.092(17) -0.062(11) -0.054(12)
C133 0.040(9) 0.108(16) 0.103(14) -0.005(11) 0.013(8) 0.020(9)
C167 0.052(12) 0.16(3) 0.105(17) 0.018(16) 0.015(10) 0.017(13)
C35 0.057(10) 0.19(2) 0.030(6) -0.016(9) 0.011(6) 0.014(12)
C10 0.030(7) 0.120(17) 0.080(11) -0.004(10) 0.019(7) 0.001(9)
C27 0.047(8) 0.180(17) 0.050(7) -0.014(9) 0.002(6) 0.016(10)
C165 0.053(10) 0.107(16) 0.078(11) 0.004(10) 0.007(8) 0.002(10)
C84 0.040(8) 0.122(17) 0.096(13) -0.005(12) -0.003(8) -0.006(10)
C118 0.058(7) 0.079(7) 0.163(9) -0.006(6) -0.009(7) -0.005(5)
C113 0.031(5) 0.070(6) 0.164(8) 0.007(6) 0.000(6) -0.015(5)
C114 0.065(8) 0.095(9) 0.166(9) -0.004(8) 0.002(8) 0.000(7)
C115 0.078(9) 0.104(10) 0.180(11) -0.024(8) 0.005(9) -0.007(7)
C116 0.067(9) 0.107(10) 0.189(11) -0.025(9) 0.001(9) -0.001(7)
C117 0.067(8) 0.102(9) 0.185(11) -0.025(9) -0.009(9) 0.005(7)
C119 0.061(12) 0.103(18) 0.23(3) 0.038(19) -0.033(16) -0.028(12)
C23 0.069(11) 0.100(15) 0.063(10) -0.031(9) -0.005(8) 0.009(10)
C112 0.130(7) 0.129(7) 0.130(7) 0.0001(14) 0.0031(14) -0.0001(14)
C81 0.038(6) 0.166(16) 0.071(7) -0.007(9) -0.011(5) 0.004(7)
C126 0.053(10) 0.110(18) 0.094(13) -0.011(11) 0.010(9) 0.011(11)
Cl15 0.36(2) 0.37(2) 0.324(19) 0.182(17) 0.052(16) 0.037(17)
O1G 0.077(18) 0.16(3) 0.096(19) -0.063(18) -0.028(13) 0.031(17)
C162 0.062(11) 0.092(14) 0.096(14) 0.013(11) -0.018(9) 0.011(10)
C137 0.091(16) 0.13(2) 0.15(2) 0.023(19) 0.023(16) 0.040(16)
C136 0.113(16) 0.087(13) 0.140(17) -0.004(13) 0.015(13) 0.026(12)
C135 0.118(16) 0.093(13) 0.138(16) -0.001(13) 0.021(13) 0.026(12)
C134 0.053(10) 0.104(15) 0.106(13) -0.003(10) 0.011(9) 0.031(10)
C139 0.064(13) 0.22(3) 0.114(17) 0.024(17) 0.036(12) 0.042(15)
C138 0.14(3) 0.19(3) 0.13(2) 0.08(2) 0.02(2) 0.04(2)
C130 0.064(11) 0.088(14) 0.101(14) 0.003(11) 0.023(10) -0.003(10)
C163 0.094(15) 0.078(14) 0.114(16) 0.008(11) -0.034(13) -0.012(11)
C166 0.060(11) 0.094(14) 0.078(11) -0.009(9) 0.003(8) 0.007(9)
N21 0.083(9) 0.099(10) 0.134(11) 0.027(9) -0.033(8) -0.022(8)
C164 0.085(14) 0.083(14) 0.086(12) -0.009(10) 0.016(10) -0.005(11)
C140 0.13(2) 0.13(2) 0.24(3) 0.02(2) 0.03(2) 0.057(17)
C68 0.038(8) 0.112(16) 0.060(9) 0.007(9) 0.007(6) -0.003(9)
C72 0.109(14) 0.148(12) 0.076(11) 0.015(10) 0.006(9) 0.055(11)
C71 0.061(9) 0.130(11) 0.066(8) 0.006(8) -0.014(6) 0.028(8)
C76 0.074(10) 0.134(11) 0.072(9) -0.001(9) -0.010(6) 0.013(9)
C75 0.098(14) 0.134(11) 0.080(12) 0.001(9) -0.003(8) 0.013(10)
C74 0.166(19) 0.144(12) 0.109(16) 0.004(12) 0.031(14) 0.037(13)
C73 0.141(17) 0.144(11) 0.079(12) 0.002(10) 0.013(10) 0.053(12)
C44 0.041(7) 0.175(18) 0.101(11) 0.006(11) 0.001(6) 0.006(8)
C45 0.042(7) 0.175(18) 0.101(11) 0.006(11) 0.002(6) 0.005(8)
C46 0.048(10) 0.137(19) 0.106(15) 0.017(14) 0.016(9) -0.009(11)
C47 0.034(7) 0.16(2) 0.065(10) -0.020(11) 0.008(6) 0.000(9)
C48 0.031(8) 0.136(18) 0.082(11) -0.003(11) -0.003(7) -0.029(9)
C43 0.031(7) 0.148(18) 0.045(7) 0.015(9) 0.007(5) 0.018(9)
Pd8 0.272(5) 0.142(3) 0.359(6) 0.070(3) 0.128(5) 0.105(3)
Pd12 0.219(4) 0.157(3) 0.341(5) 0.074(3) 0.099(4) 0.080(3)
C24 0.063(11) 0.105(17) 0.095(14) -0.016(11) -0.016(9) 0.017(11)
C161 0.114(13) 0.117(14) 0.124(13) 0.010(11) -0.033(11) -0.002(11)
Cl23 0.225(11) 0.094(5) 0.445(18) 0.091(8) 0.166(12) 0.055(6)
Cl24 0.232(13) 0.273(17) 0.319(6) 0.140(12) 0.095(12) 0.058(12)
C33 0.126(18) 0.166(18) 0.061(11) -0.006(12) -0.015(10) 0.047(15)
C34 0.059(10) 0.162(18) 0.065(10) 0.002(10) -0.013(7) 0.017(11)
C29 0.091(14) 0.150(16) 0.073(11) 0.016(12) -0.015(8) 0.022(13)
C30 0.14(2) 0.139(17) 0.12(2) 0.006(16) 0.014(16) 0.025(16)
C31 0.18(3) 0.18(2) 0.15(3) 0.03(2) 0.04(2) 0.06(2)
C32 0.21(3) 0.184(19) 0.071(14) 0.017(16) 0.015(16) 0.06(2)
C104 0.214(16) 0.224(17) 0.226(14) 0.006(11) -0.003(12) 0.004(12)
C99 0.176(15) 0.168(15) 0.212(13) 0.000(11) 0.018(11) 0.029(11)
C100 0.183(16) 0.173(16) 0.194(14) 0.012(12) 0.011(12) 0.024(11)
C101 0.223(18) 0.216(18) 0.202(15) 0.005(12) 0.015(12) 0.008(13)
C102 0.237(19) 0.231(19) 0.228(17) 0.000(12) 0.009(12) -0.009(13)
C103 0.242(19) 0.248(19) 0.237(15) 0.002(13) 0.013(13) -0.008(13)
C109 0.150(12) 0.123(10) 0.150(11) -0.003(9) 0.018(9) -0.007(9)
C110 0.167(14) 0.137(12) 0.161(13) -0.009(11) 0.034(10) 0.001(11)
C111 0.180(14) 0.143(13) 0.173(14) -0.010(12) 0.033(11) 0.006(12)
C106 0.192(14) 0.150(13) 0.187(14) -0.008(12) 0.030(11) 0.014(12)
C107 0.29(5) 0.097(19) 0.23(4) 0.00(2) 0.10(4) 0.02(2)
C108 0.13(2) 0.137(19) 0.24(4) 0.04(2) 0.04(2) 0.017(19)
O3G 0.29(3) 0.135(18) 0.18(2) 0.053(16) -0.14(2) -0.04(2)
N22 0.131(10) 0.112(9) 0.132(10) 0.017(8) 0.004(8) -0.002(8)
C147 0.202(15) 0.106(15) 0.309(19) 0.027(16) 0.056(15) 0.038(13)
N15 0.252(11) 0.181(10) 0.280(11) 0.040(9) 0.079(9) 0.059(9)
C9G 0.195(16) 0.208(11) 0.208(10) 0.006(8) 0.005(11) -0.001(10)
C98 0.138(12) 0.133(11) 0.148(12) 0.010(10) 0.014(9) 0.006(9)
N16 0.205(14) 0.205(15) 0.217(17) 0.009(12) 0.025(12) 0.022(11)
C154 0.147(13) 0.104(11) 0.139(13) 0.029(10) -0.005(11) 0.007(11)
C151 0.162(17) 0.106(12) 0.193(18) 0.004(13) 0.013(14) -0.001(12)
C150 0.16(2) 0.108(13) 0.25(2) 0.006(16) 0.025(17) -0.011(14)
C149 0.18(2) 0.108(15) 0.28(2) 0.009(17) 0.048(18) 0.001(15)
C148 0.195(19) 0.103(13) 0.29(2) 0.015(15) 0.057(16) 0.036(14)
C153 0.21(2) 0.096(14) 0.25(2) 0.000(16) 0.058(18) 0.027(15)
C152 0.20(2) 0.093(14) 0.21(2) 0.013(14) 0.047(16) 0.036(14)
N23 0.171(13) 0.090(10) 0.337(5) 0.027(12) 0.070(12) 0.074(8)
N24 0.142(16) 0.168(10) 0.234(12) 0.060(10) 0.048(11) 0.085(7)
C105 0.196(12) 0.166(13) 0.189(13) -0.011(11) 0.024(10) 0.013(10)
C141 0.168(13) 0.108(12) 0.227(13) 0.040(10) 0.047(10) 0.071(8)
C146 0.214(17) 0.18(2) 0.255(12) 0.014(12) 0.054(11) 0.008(15)
C145 0.24(2) 0.22(2) 0.254(14) -0.016(14) 0.057(14) -0.011(18)
C144 0.23(2) 0.21(2) 0.230(17) -0.019(15) 0.064(15) 0.001(18)
C143 0.197(18) 0.162(19) 0.211(16) 0.007(14) 0.057(12) 0.032(15)
C142 0.230(18) 0.20(2) 0.225(16) -0.009(14) 0.079(14) -0.006(16)
C5G 0.212(8) 0.216(12) 0.214(8) 0.000(8) 0.002(6) 0.005(7)
C8G 0.211(11) 0.211(12) 0.216(9) 0.001(8) 0.000(7) 0.005(7)
C4G 0.212(8) 0.206(16) 0.215(8) -0.004(10) 0.001(6) 0.007(7)
C10G 0.209(13) 0.212(14) 0.214(11) 0.002(9) 0.004(9) 0.007(10)
C6G 0.209(9) 0.217(14) 0.218(8) -0.003(9) -0.002(6) 0.006(9)
C2G 0.197(10) 0.12(3) 0.215(8) 0.010(10) 0.005(6) -0.013(14)
C3G 0.205(8) 0.196(17) 0.209(9) 0.006(10) 0.005(6) 0.010(8)
C1G 0.192(15) 0.26(8) 0.212(8) -0.004(15) 0.007(9) 0.00(2)
C7G 0.202(10) 0.27(4) 0.221(9) -0.019(17) -0.003(8) 0.014(14)
O4G 0.060(14) 0.17(2) 0.18(2) 0.05(2) 0.011(16) 0.001(15)
O2G 0.073(11) 0.24(3) 0.173(19) -0.071(18) -0.024(11) 0.038(14)
N17 0.115(5) 0.115(5) 0.117(5) 0.0001(14) 0.0025(14) -0.0011(14)
O6G 0.27(4) 0.27(4) 0.27(4) -0.002(14) 0.004(14) 0.003(14)

loop_
_atom_type_symbol
_atom_type_description
_atom_type_scat_dispersion_real
_atom_type_scat_dispersion_imag
_atom_type_scat_source
C C 0.0181 0.0091 'International Tables Vol C Tables 4.2.6.8 and 6.1.1.4'
H H 0.0000 0.0000 'International Tables Vol C Tables 4.2.6.8 and 6.1.1.4'
Cl Cl 0.3639 0.7018 'International Tables Vol C Tables 4.2.6.8 and 6.1.1.4'
N N 0.0311 0.0180 'International Tables Vol C Tables 4.2.6.8 and 6.1.1.4'
O O 0.0492 0.0322 'International Tables Vol C Tables 4.2.6.8 and 6.1.1.4'
Pd Pd 0.1215 3.9337 'International Tables Vol C Tables 4.2.6.8 and 6.1.1.4'

loop_
_geom_angle_atom_site_label_1
_geom_angle_atom_site_label_2
_geom_angle_atom_site_label_3
_geom_angle
_geom_angle_site_symmetry_1
_geom_angle_site_symmetry_3
_geom_angle_publ_flag
Cl2 Pd1 Cl1 94.29(18) . . ?
N1 Pd1 Cl2 174.7(3) . . ?
N1 Pd1 Cl1 90.1(3) . . ?
N2 Pd1 Cl2 91.1(5) . . ?
N2 Pd1 Cl1 171.6(4) . . ?
N2 Pd1 N1 84.9(6) . . ?
Cl10 Pd4 Cl9 93.38(18) . . ?
N9 Pd4 Cl10 170.7(4) . . ?
N9 Pd4 Cl9 92.5(4) . . ?
N9 Pd4 N10 84.7(6) . . ?
N10 Pd4 Cl10 89.8(4) . . ?
N10 Pd4 Cl9 175.8(3) . . ?
Cl3 Pd2 Cl4 92.5(2) . . ?
N4 Pd2 Cl4 90.0(5) . . ?
N4 Pd2 Cl3 177.4(5) . . ?
N4 Pd2 N3 84.1(6) . . ?
N3 Pd2 Cl4 173.9(4) . . ?
N3 Pd2 Cl3 93.4(4) . . ?
Cl8 Pd6 Cl7 93.1(2) . . ?
N8 Pd6 Cl8 92.5(5) . . ?
N8 Pd6 Cl7 174.0(4) . . ?
N8 Pd6 N7 83.1(7) . . ?
N7 Pd6 Cl8 175.1(5) . . ?
N7 Pd6 Cl7 91.4(5) . . ?
Cl19 Pd10 Cl20 93.53(19) . . ?
N20 Pd10 Cl20 89.9(4) . . ?
N20 Pd10 Cl19 176.6(4) . . ?
N20 Pd10 N19 84.3(5) . . ?
N19 Pd10 Cl20 174.2(4) . . ?
N19 Pd10 Cl19 92.3(4) . . ?
Cl6 Pd3 Cl5 92.9(2) . . ?
N5 Pd3 Cl6 174.8(5) . . ?
N5 Pd3 Cl5 92.2(5) . . ?
N5 Pd3 N6 83.6(7) . . ?
N6 Pd3 Cl6 91.4(6) . . ?
N6 Pd3 Cl5 175.7(6) . . ?
Cl11 Pd5 Cl12 92.3(2) . . ?
N11 Pd5 Cl12 176.9(5) . . ?
N11 Pd5 Cl11 89.6(6) . . ?
N11 Pd5 N12 85.3(7) . . ?
N12 Pd5 Cl12 92.9(4) . . ?
N12 Pd5 Cl11 174.8(4) . . ?
Cl13 Pd7 Cl14 94.12(19) . . ?
N14 Pd7 Cl13 168.7(6) . . ?
N14 Pd7 Cl14 91.8(5) . . ?
N14 Pd7 N13 83.8(6) . . ?
N13 Pd7 Cl13 90.6(4) . . ?
N13 Pd7 Cl14 175.0(5) . . ?
Cl21 Pd11 Cl22 92.3(5) . . ?
N21 Pd11 Cl22 173.4(6) . . ?
N21 Pd11 Cl21 91.3(6) . . ?
N21 Pd11 N22 89.5(7) . . ?
N22 Pd11 Cl22 87.5(6) . . ?
N22 Pd11 Cl21 173.7(8) . . ?
Cl17 Pd9 Cl18 90.6(7) . . ?
N18 Pd9 Cl17 173.8(9) . . ?
N18 Pd9 Cl18 86.6(8) . . ?
N18 Pd9 N17 87.2(8) . . ?
N17 Pd9 Cl17 95.7(7) . . ?
N17 Pd9 Cl18 173.5(8) . . ?
Pd5 N11 H11 109.0 . . ?
C70 N11 Pd5 110.2(11) . . ?
C70 N11 H11 109.0 . . ?
C71 N11 Pd5 106.6(10) . . ?
C71 N11 H11 109.0 . . ?
C71 N11 C70 112.9(17) . . ?
C36 C41 H41 119.2 . . ?
C40 C41 H41 119.2 . . ?
C40 C41 C36 122(2) . . ?
C160 C155 C156 120.0 . . ?
C160 C155 N22 123.9(12) . . ?
C156 C155 N22 115.9(12) . . ?
C155 C160 N21 113.9(12) . . ?
C159 C160 C155 120.0 . . ?
C159 C160 N21 126.1(12) . . ?
C160 C159 H159 120.0 . . ?
C158 C159 C160 120.0 . . ?
C158 C159 H159 120.0 . . ?
C159 C158 H158 120.0 . . ?
C159 C158 C157 120.0 . . ?
C157 C158 H158 120.0 . . ?
C158 C157 H157 120.0 . . ?
C156 C157 C158 120.0 . . ?
C156 C157 H157 120.0 . . ?
C155 C156 H156 120.0 . . ?
C157 C156 C155 120.0 . . ?
C157 C156 H156 120.0 . . ?
Pd2 N4 H4 109.2 . . ?
C20 N4 Pd2 111.0(9) . . ?
C20 N4 H4 109.2 . . ?
C20 N4 C21 106.6(15) . . ?
C21 N4 Pd2 111.5(12) . . ?
C21 N4 H4 109.2 . . ?
C27 C22 C21 110(2) . . ?
C23 C22 C21 123(2) . . ?
C23 C22 C27 126.7(19) . . ?
Pd10 N20 H20 107.2 . . ?
C127 N20 Pd10 107.1(10) . . ?
C127 N20 H20 107.2 . . ?
C168 N20 Pd10 113.3(12) . . ?
C168 N20 H20 107.2 . . ?
C168 N20 C127 114.5(15) . . ?
Pd2 N3 H3 104.1 . . ?
C15 N3 Pd2 110.9(9) . . ?
C15 N3 H3 104.1 . . ?
C15 N3 C14 114.7(16) . . ?
C14 N3 Pd2 117.1(13) . . ?
C14 N3 H3 104.1 . . ?
Pd4 N9 H9A 107.5 . . ?
C57 N9 Pd4 107.2(8) . . ?
C57 N9 H9A 107.5 . . ?
C57 N9 C56 116.0(12) . . ?
C56 N9 Pd4 110.6(9) . . ?
C56 N9 H9A 107.5 . . ?
C19 C20 N4 125.7(9) . . ?
C19 C20 C15 120.0 . . ?
C15 C20 N4 114.3(9) . . ?
C20 C19 H19 120.0 . . ?
C20 C19 C18 120.0 . . ?
C18 C19 H19 120.0 . . ?
C19 C18 H18 120.0 . . ?
C17 C18 C19 120.0 . . ?
C17 C18 H18 120.0 . . ?
C18 C17 H17 120.0 . . ?
C18 C17 C16 120.0 . . ?
C16 C17 H17 120.0 . . ?
C17 C16 H16 120.0 . . ?
C17 C16 C15 120.0 . . ?
C15 C16 H16 120.0 . . ?
C20 C15 N3 117.4(10) . . ?
C16 C15 N3 122.6(10) . . ?
C16 C15 C20 120.0 . . ?
C55 C54 H54 118.5 . . ?
C55 C54 C53 123.1(18) . . ?
C53 C54 H54 118.5 . . ?
C54 C55 H55 119.5 . . ?
C54 C55 C50 121.1(18) . . ?
C50 C55 H55 119.5 . . ?
C127 C128 H128 117.7 . . ?
C129 C128 H128 117.7 . . ?
C129 C128 C127 124.6(17) . . ?
Pd1 N1 H1 106.1 . . ?
C42 N1 Pd1 115.7(12) . . ?
C42 N1 H1 106.1 . . ?
C1 N1 Pd1 108.2(10) . . ?
C1 N1 H1 106.1 . . ?
C1 N1 C42 113.9(13) . . ?
Pd5 N12 H12A 107.2 . . ?
C77 N12 Pd5 113.3(14) . . ?
C77 N12 H12A 107.2 . . ?
C76 N12 Pd5 109.1(11) . . ?
C76 N12 H12A 107.2 . . ?
C76 N12 C77 112.6(16) . . ?
Pd1 N2 H2 107.3 . . ?
C7 N2 Pd1 113.8(9) . . ?
C7 N2 H2 107.3 . . ?
C6 N2 Pd1 106.2(8) . . ?
C6 N2 H2 107.3 . . ?
C6 N2 C7 114.6(13) . . ?
Pd7 N14 H14 100.5 . . ?
C91 N14 Pd7 124.7(14) . . ?
C91 N14 H14 100.5 . . ?
C91 N14 C90 120.5(19) . . ?
C90 N14 Pd7 104.8(8) . . ?
C90 N14 H14 100.5 . . ?
N11 C70 H70A 108.7 . . ?
N11 C70 H70B 108.7 . . ?
N11 C70 C67 114.3(14) . . ?
H70A C70 H70B 107.6 . . ?
C67 C70 H70A 108.7 . . ?
C67 C70 H70B 108.7 . . ?
C79 C80 H80 117.3 . . ?
C81 C80 H80 117.3 . . ?
C81 C80 C79 125(2) . . ?
C41 C36 C37 119.7(17) . . ?
C41 C36 C35 125.8(19) . . ?
C37 C36 C35 115(2) . . ?
C125 C124 H124 120.0 . . ?
C125 C124 C123 120.0 . . ?
C123 C124 H124 120.0 . . ?
C124 C125 H125 120.0 . . ?
C124 C125 C120 120.0 . . ?
C120 C125 H125 120.0 . . ?
C125 C120 C119 119.3(18) . . ?
C121 C120 C125 120.0 . . ?
C121 C120 C119 120.6(18) . . ?
C120 C121 H121 120.0 . . ?
C120 C121 C122 120.0 . . ?
C122 C121 H121 120.0 . . ?
C121 C122 H122 120.0 . . ?
C123 C122 C121 120.0 . . ?
C123 C122 H122 120.0 . . ?
C124 C123 C126 121.9(11) . . ?
C122 C123 C124 120.0 . . ?
C122 C123 C126 118.1(11) . . ?
C51 C52 H52 120.5 . . ?
C51 C52 C53 118.9(18) . . ?
C53 C52 H52 120.5 . . ?
N4 C21 H21A 108.2 . . ?
N4 C21 H21B 108.2 . . ?
C22 C21 N4 116.2(16) . . ?
C22 C21 H21A 108.2 . . ?
C22 C21 H21B 108.2 . . ?
H21A C21 H21B 107.4 . . ?
C52 C51 H51 119.6 . . ?
C50 C51 C52 120.9(19) . . ?
C50 C51 H51 119.6 . . ?
C128 C127 N20 125.4(14) . . ?
C132 C127 N20 118.8(16) . . ?
C132 C127 C128 115.6(18) . . ?
C80 C79 H79 120.7 . . ?
C80 C79 C78 119(2) . . ?
C78 C79 H79 120.7 . . ?
C12 C11 C14 118.9(19) . . ?
C12 C11 C10 121.4(14) . . ?
C10 C11 C14 119.6(19) . . ?
Pd4 N10 H10A 107.3 . . ?
C62 N10 Pd4 106.3(9) . . ?
C62 N10 H10A 107.3 . . ?
C62 N10 C63 113.8(13) . . ?
C63 N10 Pd4 114.6(12) . . ?
C63 N10 H10A 107.3 . . ?
C9 C8 C7 122.6(17) . . ?
C9 C8 C13 119.3(14) . . ?
C13 C8 C7 117.6(17) . . ?
Pd6 N8 H8 105.5 . . ?
C49 N8 Pd6 114.9(12) . . ?
C49 N8 H8 105.5 . . ?
C48 N8 Pd6 109.9(9) . . ?
C48 N8 H8 105.5 . . ?
C48 N8 C49 114.6(15) . . ?
Pd7 N13 H13C 107.7 . . ?
C85 N13 Pd7 108.2(10) . . ?
C85 N13 H13C 107.7 . . ?
C85 N13 C126 113.9(14) . . ?
C126 N13 Pd7 111.3(11) . . ?
C126 N13 H13C 107.7 . . ?
N20 C168 H16A 108.5 . . ?
N20 C168 H16B 108.5 . . ?
N20 C168 C165 115.0(17) . . ?
H16A C168 H16B 107.5 . . ?
C165 C168 H16A 108.5 . . ?
C165 C168 H16B 108.5 . . ?
C83 C82 H82 119.5 . . ?
C81 C82 H82 119.5 . . ?
C81 C82 C83 121(2) . . ?
N3 C14 C11 109.6(11) . . ?
N3 C14 H14A 109.7 . . ?
N3 C14 H14B 109.7 . . ?
C11 C14 H14A 109.7 . . ?
C11 C14 H14B 109.7 . . ?
H14A C14 H14B 108.2 . . ?
C65 C64 C63 119.2(15) . . ?
C65 C64 C69 122.5(15) . . ?
C69 C64 C63 118.3(18) . . ?
C54 C53 C52 117.0(14) . . ?
C54 C53 C56 123.7(17) . . ?
C52 C53 C56 119.2(17) . . ?
C57 C62 N10 118.7(10) . . ?
C57 C62 C61 120.0 . . ?
C61 C62 N10 120.6(9) . . ?
C62 C57 N9 118.1(9) . . ?
C62 C57 C58 120.0 . . ?
C58 C57 N9 121.8(9) . . ?
C57 C58 H58 120.0 . . ?
C59 C58 C57 120.0 . . ?
C59 C58 H58 120.0 . . ?
C58 C59 H59 120.0 . . ?
C58 C59 C60 120.0 . . ?
C60 C59 H59 120.0 . . ?
C59 C60 H60 120.0 . . ?
C59 C60 C61 120.0 . . ?
C61 C60 H60 120.0 . . ?
C62 C61 H61 120.0 . . ?
C60 C61 C62 120.0 . . ?
C60 C61 H61 120.0 . . ?
C65 C66 H66 118.4 . . ?
C67 C66 H66 118.4 . . ?
C67 C66 C65 123(2) . . ?
Pd9 N18 H18A 108.7 . . ?
C118 N18 Pd9 109.1(13) . . ?
C118 N18 H18A 108.7 . . ?
C118 N18 C119 103.3(19) . . ?
C119 N18 Pd9 117.9(18) . . ?
C119 N18 H18A 108.7 . . ?
C41 C40 H40 118.0 . . ?
C41 C40 C39 124(2) . . ?
C39 C40 H40 118.0 . . ?
Pd10 N19 H19A 107.6 . . ?
C132 N19 Pd10 109.8(9) . . ?
C132 N19 H19A 107.6 . . ?
C132 N19 C133 112.5(15) . . ?
C133 N19 Pd10 111.6(11) . . ?
C133 N19 H19A 107.6 . . ?
C39 C38 H38 117.4 . . ?
C39 C38 C37 125.1(18) . . ?
C37 C38 H38 117.4 . . ?
C79 C78 C83 120(2) . . ?
C79 C78 C77 120.2(19) . . ?
C83 C78 C77 119(3) . . ?
C55 C50 C49 118.4(18) . . ?
C51 C50 C55 118.9(14) . . ?
C51 C50 C49 122.7(18) . . ?
N2 C7 C8 113.2(13) . . ?
N2 C7 H7A 108.9 . . ?
N2 C7 H7B 108.9 . . ?
C8 C7 H7A 108.9 . . ?
C8 C7 H7B 108.9 . . ?
H7A C7 H7B 107.8 . . ?
N1 C42 H42A 109.5 . . ?
N1 C42 H42B 109.5 . . ?
N1 C42 C39 110.7(13) . . ?
H42A C42 H42B 108.1 . . ?
C39 C42 H42A 109.5 . . ?
C39 C42 H42B 109.5 . . ?
C8 C9 H9 118.8 . . ?
C8 C9 C10 122.4(19) . . ?
C10 C9 H9 118.8 . . ?
N9 C56 H56A 109.8 . . ?
N9 C56 H56B 109.8 . . ?
C53 C56 N9 109.3(12) . . ?
C53 C56 H56A 109.8 . . ?
C53 C56 H56B 109.8 . . ?
H56A C56 H56B 108.3 . . ?
N14 C91 H91A 111.1 . . ?
N14 C91 H91B 111.1 . . ?
H91A C91 H91B 109.0 . . ?
C92 C91 N14 103.5(13) . . ?
C92 C91 H91A 111.1 . . ?
C92 C91 H91B 111.1 . . ?
C25 C26 H26 116.6 . . ?
C25 C26 C27 127(2) . . ?
C27 C26 H26 116.6 . . ?
C26 C25 C28 116(2) . . ?
C26 C25 C24 116(2) . . ?
C24 C25 C28 128(3) . . ?
C128 C129 H129 120.1 . . ?
C128 C129 C130 119.9(19) . . ?
C130 C129 H129 120.1 . . ?
Pd6 N7 H7 107.4 . . ?
C84 N7 Pd6 108.4(15) . . ?
C84 N7 H7 107.4 . . ?
C43 N7 Pd6 107.2(9) . . ?
C43 N7 H7 107.4 . . ?
C43 N7 C84 118.6(18) . . ?
C89 C90 N14 122.9(9) . . ?
C89 C90 C85 120.0 . . ?
C85 C90 N14 116.9(9) . . ?
C90 C89 H89 120.0 . . ?
C90 C89 C88 120.0 . . ?
C88 C89 H89 120.0 . . ?
C89 C88 H88 120.0 . . ?
C87 C88 C89 120.0 . . ?
C87 C88 H88 120.0 . . ?
C88 C87 H87 120.0 . . ?
C86 C87 C88 120.0 . . ?
C86 C87 H87 120.0 . . ?
C87 C86 H86 120.0 . . ?
C85 C86 C87 120.0 . . ?
C85 C86 H86 120.0 . . ?
C90 C85 N13 116.9(10) . . ?
C86 C85 N13 123.0(10) . . ?
C86 C85 C90 120.0 . . ?
Pd3 N5 H5 105.7 . . ?
C28 N5 Pd3 112.1(18) . . ?
C28 N5 H5 105.7 . . ?
C29 N5 Pd3 109.5(12) . . ?
C29 N5 H5 105.7 . . ?
C29 N5 C28 117.2(18) . . ?
N10 C63 C64 112.8(14) . . ?
N10 C63 H63A 109.0 . . ?
N10 C63 H63B 109.0 . . ?
C64 C63 H63A 109.0 . . ?
C64 C63 H63B 109.0 . . ?
H63A C63 H63B 107.8 . . ?
C11 C12 H12 121.0 . . ?
C11 C12 C13 117.9(19) . . ?
C13 C12 H12 121.0 . . ?
C127 C132 N19 116.3(16) . . ?
C127 C132 C131 119.4(19) . . ?
C131 C132 N19 124.2(15) . . ?
C64 C65 C66 114.3(16) . . ?
C64 C65 H65 122.8 . . ?
C66 C65 H65 122.8 . . ?
C66 C67 C70 119(2) . . ?
C66 C67 C68 120.6(18) . . ?
C68 C67 C70 120.5(17) . . ?
C97 C96 H96 120.0 . . ?
C97 C96 C95 120.0 . . ?
C95 C96 H96 120.0 . . ?
C96 C97 H97 120.0 . . ?
C96 C97 C92 120.0 . . ?
C92 C97 H97 120.0 . . ?
C91 C92 C97 125.9(16) . . ?
C91 C92 C93 113.7(17) . . ?
C93 C92 C97 120.0 . . ?
C92 C93 H93 120.0 . . ?
C92 C93 C94 120.0 . . ?
C94 C93 H93 120.0 . . ?
C93 C94 H94 120.0 . . ?
C95 C94 C93 120.0 . . ?
C95 C94 H94 120.0 . . ?
C96 C95 C98 119.6(10) . . ?
C94 C95 C96 120.0 . . ?
C94 C95 C98 120.4(10) . . ?
C82 C83 H83 120.9 . . ?
C78 C83 C82 118(3) . . ?
C78 C83 H83 120.9 . . ?
C40 C39 C42 122.7(19) . . ?
C38 C39 C40 116.0(17) . . ?
C38 C39 C42 121.2(17) . . ?
C64 C69 H69 119.6 . . ?
C68 C69 C64 120.8(18) . . ?
C68 C69 H69 119.6 . . ?
C25 C28 N5 114.1(18) . . ?
C25 C28 H28A 108.7 . . ?
C25 C28 H28B 108.7 . . ?
N5 C28 H28A 108.7 . . ?
N5 C28 H28B 108.7 . . ?
H28A C28 H28B 107.6 . . ?
C8 C13 C12 120.0(19) . . ?
C8 C13 H13 120.0 . . ?
C12 C13 H13 120.0 . . ?
N8 C49 C50 110.8(11) . . ?
N8 C49 H49A 109.5 . . ?
N8 C49 H49B 109.5 . . ?
C50 C49 H49A 109.5 . . ?
C50 C49 H49B 109.5 . . ?
H49A C49 H49B 108.1 . . ?
C5 C6 N2 121.6(9) . . ?
C5 C6 C1 120.0 . . ?
C1 C6 N2 118.3(9) . . ?
C6 C5 H5A 120.0 . . ?
C6 C5 C4 120.0 . . ?
C4 C5 H5A 120.0 . . ?
C5 C4 H4A 120.0 . . ?
C3 C4 C5 120.0 . . ?
C3 C4 H4A 120.0 . . ?
C4 C3 H3A 120.0 . . ?
C4 C3 C2 120.0 . . ?
C2 C3 H3A 120.0 . . ?
C3 C2 H2A 120.0 . . ?
C1 C2 C3 120.0 . . ?
C1 C2 H2A 120.0 . . ?
C6 C1 N1 117.0(11) . . ?
C2 C1 N1 122.3(11) . . ?
C2 C1 C6 120.0 . . ?
C132 C131 H131 119.3 . . ?
C130 C131 C132 121.3(19) . . ?
C130 C131 H131 119.3 . . ?
C36 C37 H37 123.3 . . ?
C38 C37 C36 113(2) . . ?
C38 C37 H37 123.3 . . ?
Pd3 N6 H6 105.7 . . ?
C35 N6 Pd3 109.7(11) . . ?
C35 N6 H6 105.7 . . ?
C34 N6 Pd3 107.5(10) . . ?
C34 N6 H6 105.7 . . ?
C34 N6 C35 121.2(18) . . ?
N12 C77 C78 112.6(15) . . ?
N12 C77 H77A 109.1 . . ?
N12 C77 H77B 109.1 . . ?
C78 C77 H77A 109.1 . . ?
C78 C77 H77B 109.1 . . ?
H77A C77 H77B 107.8 . . ?
N19 C133 H13A 109.2 . . ?
N19 C133 H13B 109.2 . . ?
H13A C133 H13B 107.9 . . ?
C134 C133 N19 112.1(12) . . ?
C134 C133 H13A 109.2 . . ?
C134 C133 H13B 109.2 . . ?
C162 C167 H167 117.9 . . ?
C162 C167 C166 124.3(19) . . ?
C166 C167 H167 117.9 . . ?
C36 C35 N6 111.8(16) . . ?
C36 C35 H35A 109.3 . . ?
C36 C35 H35B 109.2 . . ?
N6 C35 H35A 109.3 . . ?
N6 C35 H35B 109.3 . . ?
H35A C35 H35B 107.9 . . ?
C11 C10 H10 120.7 . . ?
C9 C10 C11 118.7(19) . . ?
C9 C10 H10 120.7 . . ?
C22 C27 H27 126.0 . . ?
C26 C27 C22 108(2) . . ?
C26 C27 H27 126.0 . . ?
C166 C165 C168 117.3(17) . . ?
C164 C165 C168 123.9(17) . . ?
C164 C165 C166 118.8(17) . . ?
N7 C84 H84A 108.2 . . ?
N7 C84 H84B 108.2 . . ?
N7 C84 C81 116.2(17) . . ?
H84A C84 H84B 107.4 . . ?
C81 C84 H84A 108.2 . . ?
C81 C84 H84B 108.2 . . ?
C113 C118 N18 117.3(11) . . ?
C113 C118 C117 120.0 . . ?
C117 C118 N18 122.6(11) . . ?
C118 C113 C114 120.0 . . ?
C118 C113 N17 116.5(8) . . ?
C114 C113 N17 123.3(8) . . ?
C113 C114 H114 120.0 . . ?
C113 C114 C115 120.0 . . ?
C115 C114 H114 120.0 . . ?
C114 C115 H115 120.0 . . ?
C116 C115 C114 120.0 . . ?
C116 C115 H115 120.0 . . ?
C115 C116 H116 120.0 . . ?
C115 C116 C117 120.0 . . ?
C117 C116 H116 120.0 . . ?
C118 C117 H117 120.0 . . ?
C116 C117 C118 120.0 . . ?
C116 C117 H117 120.0 . . ?
C120 C119 N18 121.7(18) . . ?
C120 C119 H11A 106.9 . . ?
C120 C119 H11B 106.9 . . ?
N18 C119 H11A 106.9 . . ?
N18 C119 H11B 106.9 . . ?
H11A C119 H11B 106.7 . . ?
C22 C23 H23 120.5 . . ?
C22 C23 C24 119.1(18) . . ?
C24 C23 H23 120.4 . . ?
H11C C112 H11D 107.1 . . ?
C109 C112 H11C 107.7 . . ?
C109 C112 H11D 107.7 . . ?
C109 C112 N17 118.3(19) . . ?
N17 C112 H11C 107.7 . . ?
N17 C112 H11D 107.7 . . ?
C80 C81 C82 116.4(19) . . ?
C80 C81 C84 123(3) . . ?
C82 C81 C84 120(2) . . ?
C123 C126 N13 113.7(12) . . ?
C123 C126 H12B 108.8 . . ?
C123 C126 H12C 108.8 . . ?
N13 C126 H12B 108.8 . . ?
N13 C126 H12C 108.8 . . ?
H12B C126 H12C 107.7 . . ?
C167 C162 C163 119.0(18) . . ?
C167 C162 C161 123(2) . . ?
C163 C162 C161 118(2) . . ?
C136 C137 C138 120.0 . . ?
C136 C137 C140 121(2) . . ?
C138 C137 C140 119(2) . . ?
C137 C136 H136 120.0 . . ?
C137 C136 C135 120.0 . . ?
C135 C136 H136 120.0 . . ?
C136 C135 H135 120.0 . . ?
C136 C135 C134 120.0 . . ?
C134 C135 H135 120.0 . . ?
C135 C134 C133 120.0(15) . . ?
C139 C134 C133 120.0(15) . . ?
C139 C134 C135 120.0 . . ?
C134 C139 H139 120.0 . . ?
C138 C139 C134 120.0 . . ?
C138 C139 H139 120.0 . . ?
C137 C138 H138 120.0 . . ?
C139 C138 C137 120.0 . . ?
C139 C138 H138 120.0 . . ?
C129 C130 H130 120.7 . . ?
C131 C130 C129 119(2) . . ?
C131 C130 H130 120.7 . . ?
C162 C163 H163 120.0 . . ?
C164 C163 C162 120(2) . . ?
C164 C163 H163 120.0 . . ?
C167 C166 C165 116.2(18) . . ?
C167 C166 H166 121.9 . . ?
C165 C166 H166 121.9 . . ?
Pd11 N21 H21 103.8 . . ?
C160 N21 Pd11 105.4(11) . . ?
C160 N21 H21 103.8 . . ?
C161 N21 Pd11 122.6(17) . . ?
C161 N21 C160 115.2(18) . . ?
C161 N21 H21 103.8 . . ?
C165 C164 C163 122(2) . . ?
C165 C164 H164 119.2 . . ?
C163 C164 H164 119.2 . . ?
C137 C140 H14C 109.3 . . ?
C137 C140 H14D 109.3 . . ?
H14C C140 H14D 108.0 . . ?
N24 C140 C137 112(2) . . ?
N24 C140 H14C 109.3 . . ?
N24 C140 H14D 109.3 . . ?
C67 C68 C69 118.6(16) . . ?
C67 C68 H68 120.7 . . ?
C69 C68 H68 120.7 . . ?
C71 C72 H72 120.0 . . ?
C71 C72 C73 120.0 . . ?
C73 C72 H72 120.0 . . ?
C72 C71 N11 120.8(11) . . ?
C76 C71 N11 119.1(11) . . ?
C76 C71 C72 120.0 . . ?
C71 C76 N12 117.4(13) . . ?
C71 C76 C75 120.0 . . ?
C75 C76 N12 122.1(13) . . ?
C76 C75 H75 120.0 . . ?
C74 C75 C76 120.0 . . ?
C74 C75 H75 120.0 . . ?
C75 C74 H74 120.0 . . ?
C75 C74 C73 120.0 . . ?
C73 C74 H74 120.0 . . ?
C72 C73 H73 120.0 . . ?
C74 C73 C72 120.0 . . ?
C74 C73 H73 120.0 . . ?
C45 C44 H44 120.0 . . ?
C45 C44 C43 120.0 . . ?
C43 C44 H44 120.0 . . ?
C44 C45 H45 120.0 . . ?
C46 C45 C44 120.0 . . ?
C46 C45 H45 120.0 . . ?
C45 C46 H46 120.0 . . ?
C47 C46 C45 120.0 . . ?
C47 C46 H46 120.0 . . ?
C46 C47 H47 120.0 . . ?
C46 C47 C48 120.0 . . ?
C48 C47 H47 120.0 . . ?
C47 C48 N8 121.5(10) . . ?
C43 C48 N8 117.9(10) . . ?
C43 C48 C47 120.0 . . ?
C44 C43 N7 121.7(10) . . ?
C48 C43 N7 118.1(10) . . ?
C48 C43 C44 120.0 . . ?
Cl16 Pd8 Cl15 79.4(9) . . ?
N15 Pd8 Cl16 174.0(17) . . ?
N15 Pd8 Cl15 95.2(16) . . ?
N15 Pd8 N16 90.3(19) . . ?
N16 Pd8 Cl16 95.2(15) . . ?
N16 Pd8 Cl15 174.5(15) . . ?
Cl24 Pd12 Cl23 98.8(6) . . ?
N23 Pd12 Cl23 93.0(8) . . ?
N23 Pd12 Cl24 167.9(8) . . ?
N23 Pd12 N24 82.3(10) . . ?
N24 Pd12 Cl23 175.2(9) . . ?
N24 Pd12 Cl24 86.0(8) . . ?
C25 C24 H24 118.5 . . ?
C23 C24 C25 123(2) . . ?
C23 C24 H24 118.5 . . ?
C162 C161 H16C 110.1 . . ?
C162 C161 H16D 110.1 . . ?
N21 C161 C162 107.8(19) . . ?
N21 C161 H16C 110.1 . . ?
N21 C161 H16D 110.1 . . ?
H16C C161 H16D 108.5 . . ?
C34 C33 H33 120.0 . . ?
C34 C33 C32 120.0 . . ?
C32 C33 H33 120.0 . . ?
C33 C34 N6 121.4(12) . . ?
C29 C34 N6 118.1(13) . . ?
C29 C34 C33 120.0 . . ?
C34 C29 N5 116.3(14) . . ?
C34 C29 C30 120.0 . . ?
C30 C29 N5 123.5(14) . . ?
C29 C30 H30 120.0 . . ?
C31 C30 C29 120.0 . . ?
C31 C30 H30 120.0 . . ?
C30 C31 H31 120.0 . . ?
C32 C31 C30 120.0 . . ?
C32 C31 H31 120.0 . . ?
C33 C32 H32 120.0 . . ?
C31 C32 C33 120.0 . . ?
C31 C32 H32 120.0 . . ?
C99 C104 C103 120.0 . . ?
C99 C104 N16 123(3) . . ?
C103 C104 N16 117(3) . . ?
C104 C99 C100 120.0 . . ?
C104 C99 N15 110(3) . . ?
C100 C99 N15 128(3) . . ?
C99 C100 H100 120.0 . . ?
C99 C100 C101 120.0 . . ?
C101 C100 H100 120.0 . . ?
C100 C101 H101 120.0 . . ?
C100 C101 C102 120.00(5) . . ?
C102 C101 H101 120.0 . . ?
C101 C102 H102 120.0 . . ?
C103 C102 C101 120.0 . . ?
C103 C102 H102 120.0 . . ?
C104 C103 H103 120.0 . . ?
C102 C103 C104 120.0 . . ?
C102 C103 H103 120.0 . . ?
C110 C109 C112 120.1(6) . . ?
C110 C109 C108 120.0 . . ?
C108 C109 C112 119.8(6) . . ?
C109 C110 H110 120.0 . . ?
C111 C110 C109 120.0 . . ?
C111 C110 H110 120.0 . . ?
C110 C111 H111 120.0 . . ?
C110 C111 C106 120.0 . . ?
C106 C111 H111 120.0 . . ?
C111 C106 C105 123(2) . . ?
C107 C106 C111 120.0 . . ?
C107 C106 C105 117(2) . . ?
C106 C107 H107 120.0 . . ?
C106 C107 C108 120.0 . . ?
C108 C107 H107 120.0 . . ?
C109 C108 H108 120.0 . . ?
C107 C108 C109 120.0 . . ?
C107 C108 H108 120.0 . . ?
Pd11 N22 H22 108.7 . . ?
C155 N22 Pd11 98.7(10) . . ?
C155 N22 H22 108.7 . . ?
C154 N22 Pd11 122.0(17) . . ?
C154 N22 C155 109.2(18) . . ?
C154 N22 H22 108.7 . . ?
H14E C147 H14F 108.9 . . ?
C148 C147 H14E 110.8 . . ?
C148 C147 H14F 110.8 . . ?
N23 C147 H14E 110.8 . . ?
N23 C147 H14F 110.8 . . ?
N23 C147 C148 104.8(15) . . ?
Pd8 N15 H15 104.8 . . ?
C99 N15 Pd8 109(3) . . ?
C99 N15 H15 104.8 . . ?
C99 N15 C98 117(3) . . ?
C98 N15 Pd8 115.5(18) . . ?
C98 N15 H15 104.8 . . ?
H9GA C9G H9GB 120.0 . . ?
C8G C9G H9GA 120.0 . . ?
C8G C9G H9GB 120.0 . . ?
C95 C98 N15 115.9(15) . . ?
C95 C98 H98A 108.3 . . ?
C95 C98 H98B 108.3 . . ?
N15 C98 H98A 108.3 . . ?
N15 C98 H98B 108.3 . . ?
H98A C98 H98B 107.4 . . ?
Pd8 N16 H16E 113.9 . . ?
C104 N16 Pd8 101(2) . . ?
C104 N16 H16E 113.9 . . ?
C105 N16 Pd8 108(2) . . ?
C105 N16 C104 106(3) . . ?
C105 N16 H16E 113.9 . . ?
N22 C154 H15A 110.7 . . ?
N22 C154 H15B 110.7 . . ?
N22 C154 C151 105(2) . . ?
H15A C154 H15B 108.8 . . ?
C151 C154 H15A 110.7 . . ?
C151 C154 H15B 110.7 . . ?
C150 C151 C154 118.0(18) . . ?
C150 C151 C152 120.0 . . ?
C152 C151 C154 121.8(18) . . ?
C151 C150 H150 120.0 . . ?
C149 C150 C151 120.0 . . ?
C149 C150 H150 120.0 . . ?
C150 C149 H149 120.0 . . ?
C150 C149 C148 120.0 . . ?
C148 C149 H149 120.0 . . ?
C149 C148 C147 120.0(10) . . ?
C153 C148 C147 120.0(10) . . ?
C153 C148 C149 120.0 . . ?
C148 C153 H153 120.0 . . ?
C148 C153 C152 120.0 . . ?
C152 C153 H153 120.0 . . ?
C151 C152 H152 120.0 . . ?
C153 C152 C151 120.0 . . ?
C153 C152 H152 120.0 . . ?
Pd12 N23 H23A 97.9 . . ?
C147 N23 Pd12 116.2(19) . . ?
C147 N23 H23A 97.9 . . ?
C147 N23 C146 127(2) . . ?
C146 N23 Pd12 110.7(13) . . ?
C146 N23 H23A 97.9 . . ?
C140 N24 Pd12 106.5(18) . . ?
C140 N24 H24A 109.8 . . ?
Pd12 N24 H24A 109.8 . . ?
C141 N24 C140 110(2) . . ?
C141 N24 Pd12 110.4(13) . . ?
C141 N24 H24A 109.8 . . ?
C106 C105 N16 126(2) . . ?
C106 C105 H10B 105.9 . . ?
C106 C105 H10C 105.9 . . ?
N16 C105 H10B 105.9 . . ?
N16 C105 H10C 105.9 . . ?
H10B C105 H10C 106.2 . . ?
C146 C141 N24 115.7(12) . . ?
C146 C141 C142 120.0 . . ?
C142 C141 N24 124.1(12) . . ?
C141 C146 N23 113.1(13) . . ?
C141 C146 C145 120.0 . . ?
C145 C146 N23 126.8(12) . . ?
C146 C145 H145 120.0 . . ?
C144 C145 C146 120.0 . . ?
C144 C145 H145 120.0 . . ?
C145 C144 H144 120.0 . . ?
C145 C144 C143 120.0 . . ?
C143 C144 H144 120.0 . . ?
C144 C143 H143 120.0 . . ?
C142 C143 C144 120.0 . . ?
C142 C143 H143 120.0 . . ?
C141 C142 H142 120.0 . . ?
C143 C142 C141 120.0 . . ?
C143 C142 H142 120.0 . . ?
C8G C5G H5G 100.7 . . ?
C8G C5G C6G 111(2) . . ?
C4G C5G H5G 100.7 . . ?
C4G C5G C8G 114(2) . . ?
C4G C5G C6G 125(5) . . ?
C6G C5G H5G 100.7 . . ?
C9G C8G C5G 118(3) . . ?
C9G C8G C10G 128(4) . . ?
C10G C8G C5G 114(2) . . ?
C5G C4G H4GA 109.2 . . ?
C5G C4G H4GB 109.2 . . ?
C5G C4G C3G 112(2) . . ?
H4GA C4G H4GB 107.9 . . ?
C3G C4G H4GA 109.2 . . ?
C3G C4G H4GB 109.2 . . ?
C8G C10G H10D 109.5 . . ?
C8G C10G H10E 109.5 . . ?
C8G C10G H10F 109.5 . . ?
H10D C10G H10E 109.5 . . ?
H10D C10G H10F 109.5 . . ?
H10E C10G H10F 109.5 . . ?
C5G C6G H6GA 109.4 . . ?
C5G C6G H6GB 109.4 . . ?
C5G C6G C7G 111(2) . . ?
H6GA C6G H6GB 108.0 . . ?
C7G C6G H6GA 109.4 . . ?
C7G C6G H6GB 109.4 . . ?
C3G C2G C1G 114(2) . . ?
C3G C2G C7G 131(3) . . ?
C3G C2G O6G 52(4) . . ?
C1G C2G C7G 110(2) . . ?
C1G C2G O6G 64(4) . . ?
C7G C2G O6G 148(6) . . ?
C4G C3G H3G 124.7 . . ?
C2G C3G C4G 111(2) . . ?
C2G C3G H3G 124.7 . . ?
C2G C3G O6G 77(5) . . ?
O6G C3G C4G 165(8) . . ?
O6G C3G H3G 48.8 . . ?
C2G C1G H1GA 109.5 . . ?
C2G C1G H1GB 109.5 . . ?
C2G C1G H1GC 109.5 . . ?
C2G C1G O6G 68(4) . . ?
H1GA C1G H1GB 109.5 . . ?
H1GA C1G H1GC 109.5 . . ?
H1GB C1G H1GC 109.5 . . ?
O6G C1G H1GA 106.5 . . ?
O6G C1G H1GB 45.7 . . ?
O6G C1G H1GC 142.2 . . ?
C6G C7G C2G 109(2) . . ?
C6G C7G H7GA 109.9 . . ?
C6G C7G H7GB 109.9 . . ?
C2G C7G H7GA 109.9 . . ?
C2G C7G H7GB 109.9 . . ?
H7GA C7G H7GB 108.3 . . ?
Pd9 N17 H17A 106.2 . . ?
C113 N17 Pd9 105.1(9) . . ?
C113 N17 C112 116.4(15) . . ?
C113 N17 H17A 106.2 . . ?
C112 N17 Pd9 115.9(14) . . ?
C112 N17 H17A 106.2 . . ?
C3G O6G C2G 51(3) . . ?
C3G O6G C1G 98(6) . . ?
C1G O6G C2G 48(3) . . ?

loop_
_geom_bond_atom_site_label_1
_geom_bond_atom_site_label_2
_geom_bond_distance
_geom_bond_site_symmetry_2
_geom_bond_publ_flag
Pd1 Cl2 2.308(5) . ?
Pd1 Cl1 2.313(3) . ?
Pd1 N1 2.041(18) . ?
Pd1 N2 2.038(12) . ?
Pd4 Cl10 2.305(3) . ?
Pd4 Cl9 2.315(5) . ?
Pd4 N9 2.056(11) . ?
Pd4 N10 2.089(16) . ?
Pd2 Cl4 2.311(6) . ?
Pd2 Cl3 2.294(6) . ?
Pd2 N4 1.954(17) . ?
Pd2 N3 2.048(18) . ?
Pd6 Cl8 2.292(6) . ?
Pd6 Cl7 2.304(6) . ?
Pd6 N8 2.055(18) . ?
Pd6 N7 2.09(2) . ?
Pd10 Cl20 2.306(4) . ?
Pd10 Cl19 2.290(5) . ?
Pd10 N20 2.040(14) . ?
Pd10 N19 2.050(15) . ?
Pd3 Cl6 2.294(7) . ?
Pd3 Cl5 2.309(4) . ?
Pd3 N5 2.00(2) . ?
Pd3 N6 2.070(14) . ?
Pd5 Cl12 2.299(5) . ?
Pd5 Cl11 2.293(7) . ?
Pd5 N11 2.059(15) . ?
Pd5 N12 2.07(2) . ?
Pd7 Cl13 2.293(5) . ?
Pd7 Cl14 2.311(5) . ?
Pd7 N14 2.051(17) . ?
Pd7 N13 2.059(16) . ?
Pd11 Cl22 2.312(12) . ?
Pd11 Cl21 2.226(13) . ?
Pd11 N21 1.977(18) . ?
Pd11 N22 2.036(18) . ?
Pd9 Cl17 2.275(14) . ?
Pd9 Cl18 2.313(13) . ?
Pd9 N18 1.92(2) . ?
Pd9 N17 2.004(12) . ?
N11 H11 1.0000 . ?
N11 C70 1.52(2) . ?
N11 C71 1.49(2) . ?
C41 H41 0.9500 . ?
C41 C36 1.35(3) . ?
C41 C40 1.31(3) . ?
C155 C160 1.3900 . ?
C155 C156 1.3900 . ?
C155 N22 1.487(16) . ?
C160 C159 1.3900 . ?
C160 N21 1.488(18) . ?
C159 H159 0.9500 . ?
C159 C158 1.3900 . ?
C158 H158 0.9500 . ?
C158 C157 1.3900 . ?
C157 H157 0.9500 . ?
C157 C156 1.3900 . ?
C156 H156 0.9500 . ?
N4 H4 1.0000 . ?
N4 C20 1.533(19) . ?
N4 C21 1.60(2) . ?
C22 C21 1.55(3) . ?
C22 C27 1.48(3) . ?
C22 C23 1.31(3) . ?
N20 H20 1.0000 . ?
N20 C127 1.51(2) . ?
N20 C168 1.45(2) . ?
N3 H3 1.0000 . ?
N3 C15 1.425(19) . ?
N3 C14 1.491(18) . ?
N9 H9A 1.0000 . ?
N9 C57 1.442(17) . ?
N9 C56 1.512(19) . ?
C20 C19 1.3900 . ?
C20 C15 1.3900 . ?
C19 H19 0.9500 . ?
C19 C18 1.3900 . ?
C18 H18 0.9500 . ?
C18 C17 1.3900 . ?
C17 H17 0.9500 . ?
C17 C16 1.3900 . ?
C16 H16 0.9500 . ?
C16 C15 1.3900 . ?
C54 H54 0.9500 . ?
C54 C55 1.358(18) . ?
C54 C53 1.37(3) . ?
C55 H55 0.9500 . ?
C55 C50 1.41(3) . ?
C128 H128 0.9500 . ?
C128 C127 1.40(3) . ?
C128 C129 1.27(3) . ?
N1 H1 1.0000 . ?
N1 C42 1.52(2) . ?
N1 C1 1.451(16) . ?
N12 H12A 1.0000 . ?
N12 C77 1.49(2) . ?
N12 C76 1.46(2) . ?
N2 H2 1.0000 . ?
N2 C7 1.506(16) . ?
N2 C6 1.45(2) . ?
N14 H14 1.0000 . ?
N14 C91 1.40(2) . ?
N14 C90 1.541(19) . ?
C70 H70A 0.9900 . ?
C70 H70B 0.9900 . ?
C70 C67 1.52(2) . ?
C80 H80 0.9500 . ?
C80 C79 1.36(3) . ?
C80 C81 1.36(3) . ?
C36 C37 1.48(3) . ?
C36 C35 1.50(2) . ?
C124 H124 0.9500 . ?
C124 C125 1.3900 . ?
C124 C123 1.3900 . ?
C125 H125 0.9500 . ?
C125 C120 1.3900 . ?
C120 C121 1.3900 . ?
C120 C119 1.434(13) . ?
C121 H121 0.9500 . ?
C121 C122 1.3900 . ?
C122 H122 0.9500 . ?
C122 C123 1.3900 . ?
C123 C126 1.480(18) . ?
C52 H52 0.9500 . ?
C52 C51 1.41(2) . ?
C52 C53 1.47(3) . ?
C21 H21A 0.9900 . ?
C21 H21B 0.9900 . ?
C51 H51 0.9500 . ?
C51 C50 1.38(3) . ?
C127 C132 1.36(2) . ?
C79 H79 0.9500 . ?
C79 C78 1.37(3) . ?
Cl16 Pd8 2.01(2) . ?
C11 C14 1.509(19) . ?
C11 C12 1.36(3) . ?
C11 C10 1.41(3) . ?
N10 H10A 1.0000 . ?
N10 C62 1.473(16) . ?
N10 C63 1.48(2) . ?
C8 C7 1.526(18) . ?
C8 C9 1.34(3) . ?
C8 C13 1.39(3) . ?
N8 H8 1.0000 . ?
N8 C49 1.504(17) . ?
N8 C48 1.43(2) . ?
N13 H13C 1.0000 . ?
N13 C85 1.449(17) . ?
N13 C126 1.502(19) . ?
C168 H16A 0.9900 . ?
C168 H16B 0.9900 . ?
C168 C165 1.48(2) . ?
C82 H82 0.9500 . ?
C82 C83 1.43(3) . ?
C82 C81 1.40(4) . ?
C14 H14A 0.9900 . ?
C14 H14B 0.9900 . ?
C64 C63 1.54(2) . ?
C64 C65 1.38(3) . ?
C64 C69 1.39(2) . ?
C53 C56 1.49(2) . ?
C62 C57 1.3900 . ?
C62 C61 1.3900 . ?
C57 C58 1.3900 . ?
C58 H58 0.9500 . ?
C58 C59 1.3900 . ?
C59 H59 0.9500 . ?
C59 C60 1.3900 . ?
C60 H60 0.9500 . ?
C60 C61 1.3900 . ?
C61 H61 0.9500 . ?
C66 H66 0.9500 . ?
C66 C65 1.43(2) . ?
C66 C67 1.35(2) . ?
N18 H18A 1.0000 . ?
N18 C118 1.434(16) . ?
N18 C119 1.508(13) . ?
C40 H40 0.9500 . ?
C40 C39 1.39(3) . ?
N19 H19A 1.0000 . ?
N19 C132 1.48(2) . ?
N19 C133 1.59(2) . ?
C38 H38 0.9500 . ?
C38 C39 1.35(3) . ?
C38 C37 1.42(3) . ?
C78 C83 1.41(3) . ?
C78 C77 1.54(3) . ?
C50 C49 1.535(18) . ?
C7 H7A 0.9900 . ?
C7 H7B 0.9900 . ?
C42 H42A 0.9900 . ?
C42 H42B 0.9900 . ?
C42 C39 1.54(2) . ?
C9 H9 0.9500 . ?
C9 C10 1.38(2) . ?
C56 H56A 0.9900 . ?
C56 H56B 0.9900 . ?
C91 H91A 0.9900 . ?
C91 H91B 0.9900 . ?
C91 C92 1.388(12) . ?
C26 H26 0.9500 . ?
C26 C25 1.35(4) . ?
C26 C27 1.45(3) . ?
C25 C28 1.42(3) . ?
C25 C24 1.42(3) . ?
C129 H129 0.9500 . ?
C129 C130 1.36(2) . ?
N7 H7 1.0000 . ?
N7 C84 1.44(2) . ?
N7 C43 1.44(2) . ?
C90 C89 1.3900 . ?
C90 C85 1.3900 . ?
C89 H89 0.9500 . ?
C89 C88 1.3900 . ?
C88 H88 0.9500 . ?
C88 C87 1.3900 . ?
C87 H87 0.9500 . ?
C87 C86 1.3900 . ?
C86 H86 0.9500 . ?
C86 C85 1.3900 . ?
N5 H5 1.0000 . ?
N5 C28 1.50(3) . ?
N5 C29 1.46(2) . ?
C63 H63A 0.9900 . ?
C63 H63B 0.9900 . ?
C12 H12 0.9500 . ?
C12 C13 1.44(2) . ?
C132 C131 1.37(3) . ?
C65 H65 0.9500 . ?
C67 C68 1.37(3) . ?
C96 H96 0.9500 . ?
C96 C97 1.3900 . ?
C96 C95 1.3900 . ?
C97 H97 0.9500 . ?
C97 C92 1.3900 . ?
C92 C93 1.3900 . ?
C93 H93 0.9500 . ?
C93 C94 1.3900 . ?
C94 H94 0.9500 . ?
C94 C95 1.3900 . ?
C95 C98 1.422(12) . ?
C83 H83 0.9500 . ?
C69 H69 0.9500 . ?
C69 C68 1.37(2) . ?
C28 H28A 0.9900 . ?
C28 H28B 0.9900 . ?
C13 H13 0.9500 . ?
C49 H49A 0.9900 . ?
C49 H49B 0.9900 . ?
C6 C5 1.3900 . ?
C6 C1 1.3900 . ?
C5 H5A 0.9500 . ?
C5 C4 1.3900 . ?
C4 H4A 0.9500 . ?
C4 C3 1.3900 . ?
C3 H3A 0.9500 . ?
C3 C2 1.3900 . ?
C2 H2A 0.9500 . ?
C2 C1 1.3900 . ?
C131 H131 0.9500 . ?
C131 C130 1.35(3) . ?
C37 H37 0.9500 . ?
N6 H6 1.0000 . ?
N6 C35 1.51(2) . ?
N6 C34 1.40(2) . ?
C77 H77A 0.9900 . ?
C77 H77B 0.9900 . ?
C133 H13A 0.9900 . ?
C133 H13B 0.9900 . ?
C133 C134 1.48(2) . ?
C167 H167 0.9500 . ?
C167 C162 1.33(3) . ?
C167 C166 1.43(3) . ?
C35 H35A 0.9900 . ?
C35 H35B 0.9900 . ?
C10 H10 0.9500 . ?
C27 H27 0.9500 . ?
C165 C166 1.44(2) . ?
C165 C164 1.39(3) . ?
C84 H84A 0.9900 . ?
C84 H84B 0.9900 . ?
C84 C81 1.46(3) . ?
C118 C113 1.3900 . ?
C118 C117 1.3900 . ?
C113 C114 1.3900 . ?
C113 N17 1.463(11) . ?
C114 H114 0.9500 . ?
C114 C115 1.3900 . ?
C115 H115 0.9500 . ?
C115 C116 1.3900 . ?
C116 H116 0.9500 . ?
C116 C117 1.3900 . ?
C117 H117 0.9500 . ?
C119 H11A 0.9900 . ?
C119 H11B 0.9900 . ?
C23 H23 0.9500 . ?
C23 C24 1.33(3) . ?
C112 H11C 0.9900 . ?
C112 H11D 0.9900 . ?
C112 C109 1.46(2) . ?
C112 N17 1.525(17) . ?
C126 H12B 0.9900 . ?
C126 H12C 0.9900 . ?
Cl15 Pd8 2.31(3) . ?
C162 C163 1.41(3) . ?
C162 C161 1.52(3) . ?
C137 C136 1.3900 . ?
C137 C138 1.3900 . ?
C137 C140 1.59(4) . ?
C136 H136 0.9500 . ?
C136 C135 1.3900 . ?
C135 H135 0.9500 . ?
C135 C134 1.3900 . ?
C134 C139 1.3900 . ?
C139 H139 0.9500 . ?
C139 C138 1.3900 . ?
C138 H138 0.9500 . ?
C130 H130 0.9500 . ?
C163 H163 0.9500 . ?
C163 C164 1.39(3) . ?
C166 H166 0.9500 . ?
N21 H21 1.0000 . ?
N21 C161 1.46(2) . ?
C164 H164 0.9500 . ?
C140 H14C 0.9900 . ?
C140 H14D 0.9900 . ?
C140 N24 1.52(2) . ?
C68 H68 0.9500 . ?
C72 H72 0.9500 . ?
C72 C71 1.3900 . ?
C72 C73 1.3900 . ?
C71 C76 1.3900 . ?
C76 C75 1.3900 . ?
C75 H75 0.9500 . ?
C75 C74 1.3900 . ?
C74 H74 0.9500 . ?
C74 C73 1.3900 . ?
C73 H73 0.9500 . ?
C44 H44 0.9500 . ?
C44 C45 1.3900 . ?
C44 C43 1.3900 . ?
C45 H45 0.9500 . ?
C45 C46 1.3900 . ?
C46 H46 0.9500 . ?
C46 C47 1.3900 . ?
C47 H47 0.9500 . ?
C47 C48 1.3900 . ?
C48 C43 1.3900 . ?
Pd8 N15 1.99(2) . ?
Pd8 N16 1.99(2) . ?
Pd12 Cl23 2.412(13) . ?
Pd12 Cl24 2.377(18) . ?
Pd12 N23 1.99(2) . ?
Pd12 N24 1.995(17) . ?
C24 H24 0.9500 . ?
C161 H16C 0.9900 . ?
C161 H16D 0.9900 . ?
C33 H33 0.9500 . ?
C33 C34 1.3900 . ?
C33 C32 1.3900 . ?
C34 C29 1.3900 . ?
C29 C30 1.3900 . ?
C30 H30 0.9500 . ?
C30 C31 1.3900 . ?
C31 H31 0.9500 . ?
C31 C32 1.3900 . ?
C32 H32 0.9500 . ?
C104 C99 1.3900 . ?
C104 C103 1.3900 . ?
C104 N16 1.60(5) . ?
C99 C100 1.3900 . ?
C99 N15 1.49(4) . ?
C100 H100 0.9500 . ?
C100 C101 1.3900 . ?
C101 H101 0.9500 . ?
C101 C102 1.3900 . ?
C102 H102 0.9500 . ?
C102 C103 1.3900 . ?
C103 H103 0.9500 . ?
C109 C110 1.3900 . ?
C109 C108 1.3900 . ?
C110 H110 0.9500 . ?
C110 C111 1.3900 . ?
C111 H111 0.9500 . ?
C111 C106 1.3900 . ?
C106 C107 1.3900 . ?
C106 C105 1.465(18) . ?
C107 H107 0.9500 . ?
C107 C108 1.3900 . ?
C108 H108 0.9500 . ?
N22 H22 1.0000 . ?
N22 C154 1.46(2) . ?
C147 H14E 0.9900 . ?
C147 H14F 0.9900 . ?
C147 C148 1.504(18) . ?
C147 N23 1.50(2) . ?
N15 H15 1.0000 . ?
N15 C98 1.53(2) . ?
C9G H9GA 0.9500 . ?
C9G H9GB 0.9500 . ?
C9G C8G 1.49(3) . ?
C98 H98A 0.9900 . ?
C98 H98B 0.9900 . ?
N16 H16E 1.0000 . ?
N16 C105 1.49(2) . ?
C154 H15A 0.9900 . ?
C154 H15B 0.9900 . ?
C154 C151 1.52(2) . ?
C151 C150 1.3900 . ?
C151 C152 1.3900 . ?
C150 H150 0.9500 . ?
C150 C149 1.3900 . ?
C149 H149 0.9500 . ?
C149 C148 1.3900 . ?
C148 C153 1.3900 . ?
C153 H153 0.9500 . ?
C153 C152 1.3900 . ?
C152 H152 0.9500 . ?
N23 H23A 1.0000 . ?
N23 C146 1.505(16) . ?
N24 H24A 1.0000 . ?
N24 C141 1.483(16) . ?
C105 H10B 0.9900 . ?
C105 H10C 0.9900 . ?
C141 C146 1.3900 . ?
C141 C142 1.3900 . ?
C146 C145 1.3900 . ?
C145 H145 0.9500 . ?
C145 C144 1.3900 . ?
C144 H144 0.9500 . ?
C144 C143 1.3900 . ?
C143 H143 0.9500 . ?
C143 C142 1.3900 . ?
C142 H142 0.9500 . ?
C5G H5G 1.0000 . ?
C5G C8G 1.51(2) . ?
C5G C4G 1.51(3) . ?
C5G C6G 1.54(3) . ?
C8G C10G 1.50(3) . ?
C4G H4GA 0.9900 . ?
C4G H4GB 0.9900 . ?
C4G C3G 1.56(2) . ?
C10G H10D 0.9800 . ?
C10G H10E 0.9800 . ?
C10G H10F 0.9800 . ?
C6G H6GA 0.9900 . ?
C6G H6GB 0.9900 . ?
C6G C7G 1.55(2) . ?
C2G C3G 1.52(3) . ?
C2G C1G 1.55(2) . ?
C2G C7G 1.57(3) . ?
C2G O6G 1.92(12) . ?
C3G H3G 0.9500 . ?
C3G O6G 1.55(11) . ?
C1G H1GA 0.9800 . ?
C1G H1GB 0.9800 . ?
C1G H1GC 0.9800 . ?
C1G O6G 1.86(12) . ?
C7G H7GA 0.9900 . ?
C7G H7GB 0.9900 . ?
N17 H17A 1.0000 . ?

loop_
_geom_torsion_atom_site_label_1
_geom_torsion_atom_site_label_2
_geom_torsion_atom_site_label_3
_geom_torsion_atom_site_label_4
_geom_torsion
_geom_torsion_site_symmetry_1
_geom_torsion_site_symmetry_2
_geom_torsion_site_symmetry_3
_geom_torsion_site_symmetry_4
_geom_torsion_publ_flag
Pd1 N1 C42 C39 -53.6(17) . . . . ?
Pd1 N1 C1 C6 4.9(10) . . . . ?
Pd1 N1 C1 C2 -165.5(6) . . . . ?
Pd1 N2 C7 C8 -170.6(14) . . . . ?
Pd1 N2 C6 C5 160.1(6) . . . . ?
Pd1 N2 C6 C1 -24.0(10) . . . . ?
Pd4 N9 C57 C62 23.2(9) . . . . ?
Pd4 N9 C57 C58 -160.3(6) . . . . ?
Pd4 N9 C56 C53 167.9(13) . . . . ?
Pd4 N10 C62 C57 -4.5(10) . . . . ?
Pd4 N10 C62 C61 165.9(6) . . . . ?
Pd4 N10 C63 C64 51.0(18) . . . . ?
Pd2 N4 C20 C19 168.2(6) . . . . ?
Pd2 N4 C20 C15 -13.3(10) . . . . ?
Pd2 N4 C21 C22 -162.6(18) . . . . ?
Pd2 N3 C15 C20 7.7(10) . . . . ?
Pd2 N3 C15 C16 -170.3(5) . . . . ?
Pd2 N3 C14 C11 -53(2) . . . . ?
Pd6 N8 C49 C50 56(2) . . . . ?
Pd6 N8 C48 C47 168.5(6) . . . . ?
Pd6 N8 C48 C43 -2.6(10) . . . . ?
Pd6 N7 C84 C81 158.4(19) . . . . ?
Pd6 N7 C43 C44 -163.5(6) . . . . ?
Pd6 N7 C43 C48 20.7(11) . . . . ?
Pd10 N20 C127 C128 -158.1(18) . . . . ?
Pd10 N20 C127 C132 18(2) . . . . ?
Pd10 N20 C168 C165 174.5(12) . . . . ?
Pd10 N19 C132 C127 -8(2) . . . . ?
Pd10 N19 C132 C131 169(2) . . . . ?
Pd10 N19 C133 C134 47.4(18) . . . . ?
Pd3 N5 C28 C25 -56(3) . . . . ?
Pd3 N5 C29 C34 5.6(15) . . . . ?
Pd3 N5 C29 C30 -169.3(9) . . . . ?
Pd3 N6 C35 C36 -175.9(16) . . . . ?
Pd3 N6 C34 C33 164.7(9) . . . . ?
Pd3 N6 C34 C29 -22.8(15) . . . . ?
Pd5 N11 C70 C67 175.2(16) . . . . ?
Pd5 N11 C71 C72 -166.0(8) . . . . ?
Pd5 N11 C71 C76 17.6(13) . . . . ?
Pd5 N12 C77 C78 47(2) . . . . ?
Pd5 N12 C76 C71 -0.9(13) . . . . ?
Pd5 N12 C76 C75 170.8(8) . . . . ?
Pd7 N14 C91 C92 -58(2) . . . . ?
Pd7 N14 C90 C89 -161.9(9) . . . . ?
Pd7 N14 C90 C85 22.5(15) . . . . ?
Pd7 N13 C85 C90 -19.9(13) . . . . ?
Pd7 N13 C85 C86 162.5(9) . . . . ?
Pd7 N13 C126 C123 -173.3(11) . . . . ?
Pd11 N21 C161 C162 -69(3) . . . . ?
Pd11 N22 C154 C151 -75(2) . . . . ?
Pd9 N18 C118 C113 -9.3(17) . . . . ?
Pd9 N18 C118 C117 167.4(7) . . . . ?
Pd9 N18 C119 C120 59(3) . . . . ?
N11 C70 C67 C66 -74(3) . . . . ?
N11 C70 C67 C68 100(2) . . . . ?
N11 C71 C76 N12 -11.8(15) . . . . ?
N11 C71 C76 C75 176.4(14) . . . . ?
C41 C36 C37 C38 0(3) . . . . ?
C41 C36 C35 N6 -97(2) . . . . ?
C41 C40 C39 C38 4(3) . . . . ?
C41 C40 C39 C42 180(2) . . . . ?
C155 C160 C159 C158 0.0 . . . . ?
C155 C160 N21 Pd11 18.2(15) . . . . ?
C155 C160 N21 C161 -120.2(18) . . . . ?
C155 N22 C154 C151 170.7(18) . . . . ?
C160 C155 C156 C157 0.0 . . . . ?
C160 C155 N22 Pd11 -21.9(19) . . . . ?
C160 C155 N22 C154 106.4(19) . . . . ?
C160 C159 C158 C157 0.0 . . . . ?
C160 N21 C161 C162 62(3) . . . . ?
C159 C160 N21 Pd11 -162.7(10) . . . . ?
C159 C160 N21 C161 59(2) . . . . ?
C159 C158 C157 C156 0.0 . . . . ?
C158 C157 C156 C155 0.0 . . . . ?
C156 C155 C160 C159 0.0 . . . . ?
C156 C155 C160 N21 179.2(17) . . . . ?
C156 C155 N22 Pd11 162.3(10) . . . . ?
C156 C155 N22 C154 -69(2) . . . . ?
N4 C20 C19 C18 178.4(11) . . . . ?
N4 C20 C15 N3 3.4(11) . . . . ?
N4 C20 C15 C16 -178.6(9) . . . . ?
C22 C23 C24 C25 0(3) . . . . ?
N20 C127 C132 N19 -6(3) . . . . ?
N20 C127 C132 C131 176(2) . . . . ?
N20 C168 C165 C166 -76(2) . . . . ?
N20 C168 C165 C164 101(2) . . . . ?
N9 C57 C58 C59 -176.4(10) . . . . ?
C20 N4 C21 C22 76(2) . . . . ?
C20 C19 C18 C17 0.0 . . . . ?
C19 C20 C15 N3 -178.1(10) . . . . ?
C19 C20 C15 C16 0.0 . . . . ?
C19 C18 C17 C16 0.0 . . . . ?
C18 C17 C16 C15 0.0 . . . . ?
C17 C16 C15 N3 178.0(10) . . . . ?
C17 C16 C15 C20 0.0 . . . . ?
C15 N3 C14 C11 80(2) . . . . ?
C15 C20 C19 C18 0.0 . . . . ?
C54 C55 C50 C51 -1(2) . . . . ?
C54 C55 C50 C49 179.2(14) . . . . ?
C54 C53 C56 N9 -82(2) . . . . ?
C55 C54 C53 C52 1(2) . . . . ?
C55 C54 C53 C56 178.1(15) . . . . ?
C55 C50 C49 N8 -106.8(18) . . . . ?
C128 C127 C132 N19 169.8(18) . . . . ?
C128 C127 C132 C131 -8(3) . . . . ?
C128 C129 C130 C131 -5(4) . . . . ?
N1 C42 C39 C40 -83(2) . . . . ?
N1 C42 C39 C38 93(2) . . . . ?
N12 C76 C75 C74 -171.4(14) . . . . ?
N2 C6 C5 C4 175.8(11) . . . . ?
N2 C6 C1 N1 13.4(11) . . . . ?
N2 C6 C1 C2 -176.0(10) . . . . ?
N14 C91 C92 C97 -95.8(18) . . . . ?
N14 C91 C92 C93 91.6(19) . . . . ?
N14 C90 C89 C88 -175.4(17) . . . . ?
N14 C90 C85 N13 -2.0(16) . . . . ?
N14 C90 C85 C86 175.7(16) . . . . ?
C70 N11 C71 C72 72.9(14) . . . . ?
C70 N11 C71 C76 -103.5(12) . . . . ?
C70 C67 C68 C69 -176.7(16) . . . . ?
C80 C79 C78 C83 0(3) . . . . ?
C80 C79 C78 C77 177.4(16) . . . . ?
C36 C41 C40 C39 -1(3) . . . . ?
C124 C125 C120 C121 0.0 . . . . ?
C124 C125 C120 C119 176.6(16) . . . . ?
C124 C123 C126 N13 -99.2(15) . . . . ?
C125 C124 C123 C122 0.0 . . . . ?
C125 C124 C123 C126 178.9(9) . . . . ?
C125 C120 C121 C122 0.0 . . . . ?
C125 C120 C119 N18 -91(3) . . . . ?
C120 C121 C122 C123 0.0 . . . . ?
C121 C120 C119 N18 85(3) . . . . ?
C121 C122 C123 C124 0.0 . . . . ?
C121 C122 C123 C126 -178.9(8) . . . . ?
C122 C123 C126 N13 79.7(15) . . . . ?
C123 C124 C125 C120 0.0 . . . . ?
C52 C51 C50 C55 3(2) . . . . ?
C52 C51 C50 C49 -177.6(14) . . . . ?
C52 C53 C56 N9 94.1(18) . . . . ?
C21 N4 C20 C19 -70.1(13) . . . . ?
C21 N4 C20 C15 108.3(12) . . . . ?
C21 C22 C27 C26 177.6(16) . . . . ?
C21 C22 C23 C24 -176.8(18) . . . . ?
C51 C52 C53 C54 0(2) . . . . ?
C51 C52 C53 C56 -176.6(15) . . . . ?
C51 C50 C49 N8 74(2) . . . . ?
C127 N20 C168 C165 -62(2) . . . . ?
C127 C128 C129 C130 0(4) . . . . ?
C127 C132 C131 C130 3(4) . . . . ?
C79 C80 C81 C82 2(3) . . . . ?
C79 C80 C81 C84 -178.2(18) . . . . ?
C79 C78 C83 C82 3(3) . . . . ?
C79 C78 C77 N12 -89(2) . . . . ?
C11 C12 C13 C8 3(2) . . . . ?
N10 C62 C57 N9 -13.0(11) . . . . ?
N10 C62 C57 C58 170.5(11) . . . . ?
N10 C62 C61 C60 -170.3(11) . . . . ?
C8 C9 C10 C11 3(3) . . . . ?
N8 C48 C43 N7 -12.9(12) . . . . ?
N8 C48 C43 C44 171.2(10) . . . . ?
C168 N20 C127 C128 75(2) . . . . ?
C168 N20 C127 C132 -109.0(19) . . . . ?
C168 C165 C166 C167 -180(2) . . . . ?
C168 C165 C164 C163 -175.6(19) . . . . ?
C14 N3 C15 C20 -127.8(11) . . . . ?
C14 N3 C15 C16 54.2(13) . . . . ?
C14 C11 C12 C13 179.1(14) . . . . ?
C14 C11 C10 C9 178.2(15) . . . . ?
C64 C69 C68 C67 1(3) . . . . ?
C53 C54 C55 C50 -1(2) . . . . ?
C53 C52 C51 C50 -2(2) . . . . ?
C62 N10 C63 C64 -72(2) . . . . ?
C62 C57 C58 C59 0.0 . . . . ?
C57 N9 C56 C53 -69.7(19) . . . . ?
C57 C62 C61 C60 0.0 . . . . ?
C57 C58 C59 C60 0.0 . . . . ?
C58 C59 C60 C61 0.0 . . . . ?
C59 C60 C61 C62 0.0 . . . . ?
C61 C62 C57 N9 176.5(10) . . . . ?
C61 C62 C57 C58 0.0 . . . . ?
C66 C67 C68 C69 -2(3) . . . . ?
N18 C118 C113 C114 176.8(15) . . . . ?
N18 C118 C113 N17 -7.8(17) . . . . ?
N18 C118 C117 C116 -176.6(16) . . . . ?
C40 C41 C36 C37 -1(3) . . . . ?
C40 C41 C36 C35 179(2) . . . . ?
N19 C132 C131 C130 -174(2) . . . . ?
N19 C133 C134 C135 93.9(16) . . . . ?
N19 C133 C134 C139 -86.5(17) . . . . ?
C7 N2 C6 C5 -73.4(14) . . . . ?
C7 N2 C6 C1 102.5(12) . . . . ?
C7 C8 C9 C10 174.2(15) . . . . ?
C7 C8 C13 C12 -177.4(14) . . . . ?
C42 N1 C1 C6 -125.1(12) . . . . ?
C42 N1 C1 C2 64.5(14) . . . . ?
C9 C8 C7 N2 -91(2) . . . . ?
C9 C8 C13 C12 -5(2) . . . . ?
C56 N9 C57 C62 -100.9(11) . . . . ?
C56 N9 C57 C58 75.5(13) . . . . ?
C91 N14 C90 C89 51(2) . . . . ?
C91 N14 C90 C85 -124.5(14) . . . . ?
C91 C92 C93 C94 173.0(13) . . . . ?
C26 C25 C28 N5 94(3) . . . . ?
C26 C25 C24 C23 0(3) . . . . ?
C25 C26 C27 C22 -1(3) . . . . ?
C129 C128 C127 N20 -178(2) . . . . ?
C129 C128 C127 C132 6(3) . . . . ?
N7 C84 C81 C80 -82(3) . . . . ?
N7 C84 C81 C82 97(2) . . . . ?
C90 N14 C91 C92 83(2) . . . . ?
C90 C89 C88 C87 0.0 . . . . ?
C89 C90 C85 N13 -177.7(15) . . . . ?
C89 C90 C85 C86 0.0 . . . . ?
C89 C88 C87 C86 0.0 . . . . ?
C88 C87 C86 C85 0.0 . . . . ?
C87 C86 C85 N13 177.6(15) . . . . ?
C87 C86 C85 C90 0.0 . . . . ?
C85 N13 C126 C123 64.1(18) . . . . ?
C85 C90 C89 C88 0.0 . . . . ?
N5 C29 C30 C31 174.7(16) . . . . ?
C63 N10 C62 C57 122.5(13) . . . . ?
C63 N10 C62 C61 -67.0(14) . . . . ?
C63 C64 C65 C66 -179.0(16) . . . . ?
C63 C64 C69 C68 -179.9(16) . . . . ?
C12 C11 C14 N3 104.4(19) . . . . ?
C12 C11 C10 C9 -5(2) . . . . ?
C132 N19 C133 C134 -76.6(19) . . . . ?
C132 C131 C130 C129 4(4) . . . . ?
C65 C64 C63 N10 -93(2) . . . . ?
C65 C64 C69 C68 0(3) . . . . ?
C65 C66 C67 C70 178.2(17) . . . . ?
C65 C66 C67 C68 4(3) . . . . ?
C67 C66 C65 C64 -3(3) . . . . ?
C96 C97 C92 C91 -172.1(15) . . . . ?
C96 C97 C92 C93 0.0 . . . . ?
C96 C95 C98 N15 -90(3) . . . . ?
C97 C96 C95 C94 0.0 . . . . ?
C97 C96 C95 C98 -179.5(8) . . . . ?
C97 C92 C93 C94 0.0 . . . . ?
C92 C93 C94 C95 0.0 . . . . ?
C93 C94 C95 C96 0.0 . . . . ?
C93 C94 C95 C98 179.5(8) . . . . ?
C94 C95 C98 N15 91(3) . . . . ?
C95 C96 C97 C92 0.0 . . . . ?
C83 C82 C81 C80 1(3) . . . . ?
C83 C82 C81 C84 -178.5(18) . . . . ?
C83 C78 C77 N12 88(2) . . . . ?
C39 C38 C37 C36 2(3) . . . . ?
C69 C64 C63 N10 87(2) . . . . ?
C69 C64 C65 C66 1(3) . . . . ?
C28 C25 C24 C23 174(2) . . . . ?
C28 N5 C29 C34 -123.5(18) . . . . ?
C28 N5 C29 C30 62(2) . . . . ?
C13 C8 C7 N2 81(2) . . . . ?
C13 C8 C9 C10 2(3) . . . . ?
C49 N8 C48 C47 -60.4(13) . . . . ?
C49 N8 C48 C43 128.5(11) . . . . ?
C6 N2 C7 C8 67(2) . . . . ?
C6 C5 C4 C3 0.0 . . . . ?
C5 C6 C1 N1 -170.6(10) . . . . ?
C5 C6 C1 C2 0.0 . . . . ?
C5 C4 C3 C2 0.0 . . . . ?
C4 C3 C2 C1 0.0 . . . . ?
C3 C2 C1 N1 170.1(11) . . . . ?
C3 C2 C1 C6 0.0 . . . . ?
C1 N1 C42 C39 73(2) . . . . ?
C1 C6 C5 C4 0.0 . . . . ?
C37 C36 C35 N6 83(3) . . . . ?
C37 C38 C39 C40 -4(3) . . . . ?
C37 C38 C39 C42 179.7(18) . . . . ?
N6 C34 C29 N5 12.3(17) . . . . ?
N6 C34 C29 C30 -172.6(16) . . . . ?
C77 N12 C76 C71 125.8(15) . . . . ?
C77 N12 C76 C75 -62.5(17) . . . . ?
C77 C78 C83 C82 -174.3(17) . . . . ?
C133 N19 C132 C127 116.5(19) . . . . ?
C133 N19 C132 C131 -66(3) . . . . ?
C133 C134 C139 C138 -179.5(13) . . . . ?
C167 C162 C163 C164 4(3) . . . . ?
C167 C162 C161 N21 -89(3) . . . . ?
C35 C36 C37 C38 -179.1(18) . . . . ?
C35 N6 C34 C33 -68.0(19) . . . . ?
C35 N6 C34 C29 104.5(15) . . . . ?
C10 C11 C14 N3 -79(2) . . . . ?
C10 C11 C12 C13 2(2) . . . . ?
C27 C22 C21 N4 81(2) . . . . ?
C27 C22 C23 C24 -1(3) . . . . ?
C27 C26 C25 C28 -174(2) . . . . ?
C27 C26 C25 C24 1(3) . . . . ?
C84 N7 C43 C44 73.5(17) . . . . ?
C84 N7 C43 C48 -102.3(17) . . . . ?
C118 N18 C119 C120 -61(3) . . . . ?
C118 C113 C114 C115 0.0 . . . . ?
C118 C113 N17 Pd9 19.7(15) . . . . ?
C118 C113 N17 C112 -110.1(16) . . . . ?
C113 C118 C117 C116 0.0 . . . . ?
C113 C114 C115 C116 0.0 . . . . ?
C114 C113 N17 Pd9 -165.1(8) . . . . ?
C114 C113 N17 C112 65(2) . . . . ?
C114 C115 C116 C117 0.0 . . . . ?
C115 C116 C117 C118 0.0 . . . . ?
C117 C118 C113 C114 0.0 . . . . ?
C117 C118 C113 N17 175.4(13) . . . . ?
C119 C120 C121 C122 -176.6(16) . . . . ?
C119 N18 C118 C113 117.0(15) . . . . ?
C119 N18 C118 C117 -66(2) . . . . ?
C23 C22 C21 N4 -103(2) . . . . ?
C23 C22 C27 C26 1(3) . . . . ?
C112 C109 C110 C111 -176(2) . . . . ?
C112 C109 C108 C107 176(2) . . . . ?
C81 C80 C79 C78 -3(3) . . . . ?
C81 C82 C83 C78 -4(3) . . . . ?
C126 N13 C85 C90 104.5(14) . . . . ?
C126 N13 C85 C86 -73.2(16) . . . . ?
C162 C167 C166 C165 -5(4) . . . . ?
C162 C163 C164 C165 -5(3) . . . . ?
C137 C136 C135 C134 0.0 . . . . ?
C137 C140 N24 Pd12 -179(2) . . . . ?
C137 C140 N24 C141 -59(3) . . . . ?
C136 C137 C138 C139 0.0 . . . . ?
C136 C137 C140 N24 94(3) . . . . ?
C136 C135 C134 C133 179.5(13) . . . . ?
C136 C135 C134 C139 0.0 . . . . ?
C135 C134 C139 C138 0.0 . . . . ?
C134 C139 C138 C137 0.0 . . . . ?
C138 C137 C136 C135 0.0 . . . . ?
C138 C137 C140 N24 -82(3) . . . . ?
C163 C162 C161 N21 96(3) . . . . ?
C166 C167 C162 C163 1(4) . . . . ?
C166 C167 C162 C161 -174(2) . . . . ?
C166 C165 C164 C163 1(3) . . . . ?
N21 C160 C159 C158 -179.1(19) . . . . ?
C164 C165 C166 C167 4(3) . . . . ?
C140 C137 C136 C135 -175.9(16) . . . . ?
C140 C137 C138 C139 176.0(16) . . . . ?
C140 N24 C141 C146 -99(2) . . . . ?
C140 N24 C141 C142 87(3) . . . . ?
C72 C71 C76 N12 171.8(13) . . . . ?
C72 C71 C76 C75 0.0 . . . . ?
C71 N11 C70 C67 -66(2) . . . . ?
C71 C72 C73 C74 0.0 . . . . ?
C71 C76 C75 C74 0.0 . . . . ?
C76 N12 C77 C78 -77(2) . . . . ?
C76 C75 C74 C73 0.0 . . . . ?
C75 C74 C73 C72 0.0 . . . . ?
C73 C72 C71 N11 -176.3(14) . . . . ?
C73 C72 C71 C76 0.0 . . . . ?
C44 C45 C46 C47 0.0 . . . . ?
C45 C44 C43 N7 -175.7(11) . . . . ?
C45 C44 C43 C48 0.0 . . . . ?
C45 C46 C47 C48 0.0 . . . . ?
C46 C47 C48 N8 -170.9(11) . . . . ?
C46 C47 C48 C43 0.0 . . . . ?
C47 C48 C43 N7 175.9(11) . . . . ?
C47 C48 C43 C44 0.0 . . . . ?
C48 N8 C49 C50 -73(2) . . . . ?
C43 N7 C84 C81 -79(2) . . . . ?
C43 C44 C45 C46 0.0 . . . . ?
Pd8 N15 C98 C95 176(2) . . . . ?
Pd8 N16 C105 C106 -34(5) . . . . ?
Pd12 N23 C146 C141 -21.1(13) . . . . ?
Pd12 N23 C146 C145 154.7(14) . . . . ?
Pd12 N24 C141 C146 19(2) . . . . ?
Pd12 N24 C141 C142 -155.7(11) . . . . ?
C24 C25 C28 N5 -81(4) . . . . ?
C161 C162 C163 C164 179(2) . . . . ?
C33 C34 C29 N5 -175.1(15) . . . . ?
C33 C34 C29 C30 0.0 . . . . ?
C34 N6 C35 C36 58(2) . . . . ?
C34 C33 C32 C31 0.0 . . . . ?
C34 C29 C30 C31 0.0 . . . . ?
C29 N5 C28 C25 72(3) . . . . ?
C29 C30 C31 C32 0.0 . . . . ?
C30 C31 C32 C33 0.0 . . . . ?
C32 C33 C34 N6 172.3(16) . . . . ?
C32 C33 C34 C29 0.0 . . . . ?
C104 C99 C100 C101 0.0 . . . . ?
C104 C99 N15 Pd8 -30(3) . . . . ?
C104 C99 N15 C98 103(3) . . . . ?
C104 N16 C105 C106 73(5) . . . . ?
C99 C104 C103 C102 0.0 . . . . ?
C99 C104 N16 Pd8 -7(3) . . . . ?
C99 C104 N16 C105 -118(2) . . . . ?
C99 C100 C101 C102 0.0 . . . . ?
C99 N15 C98 C95 46(4) . . . . ?
C100 C99 N15 Pd8 168.8(19) . . . . ?
C100 C99 N15 C98 -58(5) . . . . ?
C100 C101 C102 C103 0.0 . . . . ?
C101 C102 C103 C104 0.0 . . . . ?
C103 C104 C99 C100 0.0 . . . . ?
C103 C104 C99 N15 -163(3) . . . . ?
C103 C104 N16 Pd8 -178.9(16) . . . . ?
C103 C104 N16 C105 69(3) . . . . ?
C109 C112 N17 Pd9 64(2) . . . . ?
C109 C112 N17 C113 -171.8(13) . . . . ?
C109 C110 C111 C106 0.0 . . . . ?
C110 C109 C108 C107 0.0 . . . . ?
C110 C111 C106 C107 0.0 . . . . ?
C110 C111 C106 C105 -179.0(10) . . . . ?
C111 C106 C107 C108 0.0 . . . . ?
C111 C106 C105 N16 -99(4) . . . . ?
C106 C107 C108 C109 0.0 . . . . ?
C107 C106 C105 N16 82(4) . . . . ?
C108 C109 C110 C111 0.0 . . . . ?
N22 C155 C160 C159 -175.7(19) . . . . ?
N22 C155 C160 N21 3(2) . . . . ?
N22 C155 C156 C157 176.0(17) . . . . ?
N22 C154 C151 C150 -77(2) . . . . ?
N22 C154 C151 C152 109(2) . . . . ?
C147 C148 C153 C152 178.9(9) . . . . ?
C147 N23 C146 C141 131(2) . . . . ?
C147 N23 C146 C145 -53(3) . . . . ?
N15 C99 C100 C101 160(4) . . . . ?
N16 C104 C99 C100 -172(3) . . . . ?
N16 C104 C99 N15 25(3) . . . . ?
N16 C104 C103 C102 173(3) . . . . ?
C154 C151 C150 C149 -175(2) . . . . ?
C154 C151 C152 C153 174(2) . . . . ?
C151 C150 C149 C148 0.0 . . . . ?
C150 C151 C152 C153 0.0 . . . . ?
C150 C149 C148 C147 -178.9(9) . . . . ?
C150 C149 C148 C153 0.0 . . . . ?
C149 C148 C153 C152 0.0 . . . . ?
C148 C147 N23 Pd12 60(2) . . . . ?
C148 C147 N23 C146 -91(2) . . . . ?
C148 C153 C152 C151 0.0 . . . . ?
C152 C151 C150 C149 0.0 . . . . ?
N23 C147 C148 C149 -103(2) . . . . ?
N23 C147 C148 C153 78(2) . . . . ?
N23 C146 C145 C144 -175.5(16) . . . . ?
N24 C141 C146 N23 1.6(16) . . . . ?
N24 C141 C146 C145 -175(2) . . . . ?
N24 C141 C142 C143 174(2) . . . . ?
C105 C106 C107 C108 179.1(9) . . . . ?
C141 C146 C145 C144 0.0 . . . . ?
C146 C141 C142 C143 0.0 . . . . ?
C146 C145 C144 C143 0.0 . . . . ?
C145 C144 C143 C142 0.0 . . . . ?
C144 C143 C142 C141 0.0 . . . . ?
C142 C141 C146 N23 176.1(13) . . . . ?
C142 C141 C146 C145 0.0 . . . . ?
C5G C4G C3G C2G 1(10) . . . . ?
C5G C4G C3G O6G 123(23) . . . . ?
C5G C6G C7G C2G -20(9) . . . . ?
C8G C5G C4G C3G 176(5) . . . . ?
C8G C5G C6G C7G -164(6) . . . . ?
C4G C5G C8G C9G -55(6) . . . . ?
C4G C5G C8G C10G 125(6) . . . . ?
C4G C5G C6G C7G 54(9) . . . . ?
C4G C3G O6G C2G -125(26) . . . . ?
C4G C3G O6G C1G -136(22) . . . . ?
C6G C5G C8G C9G 158(5) . . . . ?
C6G C5G C8G C10G -22(5) . . . . ?
C6G C5G C4G C3G -42(10) . . . . ?
C2G C3G O6G C1G -11(6) . . . . ?
C2G C1G O6G C3G 11(6) . . . . ?
C3G C2G C1G O6G -12(7) . . . . ?
C3G C2G C7G C6G -18(11) . . . . ?
C1G C2G C3G C4G -178(6) . . . . ?
C1G C2G C3G O6G 14(8) . . . . ?
C1G C2G C7G C6G -172(7) . . . . ?
C7G C2G C3G C4G 29(11) . . . . ?
C7G C2G C3G O6G -139(8) . . . . ?
C7G C2G C1G O6G 146(7) . . . . ?
N17 C113 C114 C115 -175.1(14) . . . . ?
N17 C112 C109 C110 -99(2) . . . . ?
N17 C112 C109 C108 85(2) . . . . ?
O6G C2G C3G C4G 167(9) . . . . ?
O6G C2G C7G C6G -100(9) . . . . ?

loop_
_twin_individual_id
_twin_individual_mass_fraction_refined
1 0.755(15)
2 0.245(15)
